data_7712217
loop_
_publ_author_name
'Cairns, Kelsey R.'
'King, Rhys P.'
'Bannister, Robert D.'
'Levason, William'
'Reid, Gillian'

_publ_section_title
;
 Synthesis, spectroscopic and structural properties of Sn(II) and Pb(II)
 triflate complexes with soft phosphine and arsine coordination.
;
_journal_issue 8
_journal_name_full 'Dalton transactions (Cambridge, England : 2003)'
_journal_page_first 2293
_journal_page_last 2308
_journal_paper_doi 10.1039/d2dt03687h
_journal_volume 52
_journal_year 2023
_chemical_formula_moiety 'C41 H39 P3 Pb, 2(C32 H12 B F24), 0.5(C H2 Cl2)'
_chemical_formula_sum 'C105.5 H64 B2 Cl F48 P3 Pb'
_chemical_formula_weight 2600.73
_space_group_crystal_system triclinic
_space_group_IT_number 2
_space_group_name_Hall '-P 1'
_space_group_name_H-M_alt 'P -1'
_atom_sites_solution_hydrogens geom
_audit_creation_date 2022-10-27
_audit_creation_method
;
Olex2 1.5-alpha
(compiled 2022.04.07 svn.rca3783a0 for OlexSys, GUI svn.r6498)
;
_audit_update_record
;
2022-10-28 deposited with the CCDC.	2023-01-23 downloaded from the CCDC.
;
_cell_angle_alpha 78.0880(10)
_cell_angle_beta 89.0490(10)
_cell_angle_gamma 69.7610(10)
_cell_formula_units_Z 2
_cell_length_a 12.7607(2)
_cell_length_b 16.7182(2)
_cell_length_c 26.6413(3)
_cell_measurement_reflns_used 72805
_cell_measurement_temperature 100(2)
_cell_measurement_theta_max 30.9760
_cell_measurement_theta_min 2.2480
_cell_volume 5208.49(13)
_computing_cell_refinement 'CrysAlisPro 1.171.42.70a (Rigaku OD, 2022)'
_computing_data_collection 'CrysAlisPro 1.171.42.70a (Rigaku OD, 2022)'
_computing_data_reduction 'CrysAlisPro 1.171.42.70a (Rigaku OD, 2022)'
_computing_molecular_graphics 'Olex2 1.5-alpha (Dolomanov et al., 2009)'
_computing_publication_material 'Olex2 1.5-alpha (Dolomanov et al., 2009)'
_computing_structure_refinement 'SHELXL 2018/3 (Sheldrick, 2015)'
_computing_structure_solution 'SHELXT 2018/2 (Sheldrick, 2018)'
_diffrn_ambient_temperature 100(2)
_diffrn_detector_area_resol_mean 28.5714
_diffrn_detector_type 'Rigaku HG Saturn724+ (2x2 bin mode)'
_diffrn_measured_fraction_theta_full 0.999
_diffrn_measured_fraction_theta_max 0.999
_diffrn_measurement_details
;
List of Runs (angles in degrees, time in seconds):

  # Type    Start    End  Width  t~exp~   \w     \q     \k     \f   Frames
#--------------------------------------------------------------------------
  1  \w   -105.00  18.00   1.00    1.37    --  -15.80 -60.00  60.00  123
  2  \w   -105.00  17.00   1.00    1.37    --  -15.80 -57.00 120.00  122
  3  \w   -105.00  18.00   1.00    1.37    --  -15.80 -60.00 -90.00  123
  4  \w   -105.00  18.00   1.00    1.37    --  -15.80 -60.00-150.00  123
  5  \w   -105.00  14.00   1.00    1.37    --  -15.80 -38.00 -90.00  119
  6  \w   -105.00  18.00   1.00    1.37    --  -15.80 -60.00  30.00  123
  7  \w    -49.00  -2.00   1.00    1.37    --  -15.80  60.00 150.00   47
  8  \w    -49.00  74.00   1.00    1.37    --  -15.80  60.00 -30.00  123
;
_diffrn_measurement_device 'four-circle \k goniometer'
_diffrn_measurement_device_type
'Rigaku FRE+ equipped with HF Varimax confocal mirrors and an AFC12 goniometer and HG Saturn 724+ detector'
_diffrn_measurement_method 'profile data from \w-scans'
_diffrn_measurement_specimen_support 'MiTeGen MicroLoop'
_diffrn_radiation_type MoK\a
_diffrn_radiation_wavelength 0.71073
_diffrn_reflns_av_R_equivalents 0.0408
_diffrn_reflns_av_unetI/netI 0.0321
_diffrn_reflns_Laue_measured_fraction_full 0.999
_diffrn_reflns_Laue_measured_fraction_max 0.999
_diffrn_reflns_limit_h_max 17
_diffrn_reflns_limit_h_min -16
_diffrn_reflns_limit_k_max 22
_diffrn_reflns_limit_k_min -22
_diffrn_reflns_limit_l_max 35
_diffrn_reflns_limit_l_min -35
_diffrn_reflns_number 134409
_diffrn_reflns_point_group_measured_fraction_full 0.999
_diffrn_reflns_point_group_measured_fraction_max 0.999
_diffrn_reflns_theta_full 25.242
_diffrn_reflns_theta_max 28.699
_diffrn_reflns_theta_min 1.996
_exptl_absorpt_coefficient_mu 1.826
_exptl_absorpt_correction_T_max 1.00000
_exptl_absorpt_correction_T_min 0.79185
_exptl_absorpt_correction_type multi-scan
_exptl_absorpt_process_details
;
CrysAlisPro 1.171.42.70a (Rigaku Oxford Diffraction, 2022)
Empirical absorption correction using spherical harmonics,
implemented in SCALE3 ABSPACK scaling algorithm.
;
_exptl_crystal_colour 'clear colourless'
_exptl_crystal_colour_lustre clear
_exptl_crystal_colour_primary colourless
_exptl_crystal_density_diffrn 1.658
_exptl_crystal_description block
_exptl_crystal_F_000 2566
_exptl_crystal_size_max 0.3
_exptl_crystal_size_mid 0.2
_exptl_crystal_size_min 0.2
_refine_diff_density_max 1.065
_refine_diff_density_min -0.742
_refine_diff_density_rms 0.084
_refine_ls_extinction_method none
_refine_ls_goodness_of_fit_ref 1.028
_refine_ls_hydrogen_treatment constr
_refine_ls_matrix_type full
_refine_ls_number_parameters 1544
_refine_ls_number_reflns 26898
_refine_ls_number_restraints 1392
_refine_ls_restrained_S_all 1.101
_refine_ls_R_factor_all 0.0383
_refine_ls_R_factor_gt 0.0343
_refine_ls_shift/su_max 0.002
_refine_ls_shift/su_mean 0.000
_refine_ls_structure_factor_coef Fsqd
_refine_ls_weighting_details 'w=1/[\s^2^(Fo^2^)+(0.0390P)^2^+5.4428P] where P=(Fo^2^+2Fc^2^)/3'
_refine_ls_weighting_scheme calc
_refine_ls_wR_factor_gt 0.0794
_refine_ls_wR_factor_ref 0.0815
_reflns_Friedel_coverage 0.000
_reflns_number_gt 24915
_reflns_number_total 26898
_reflns_threshold_expression 'I > 2\s(I)'
_cod_data_source_file d2dt03687h3.cif
_cod_data_source_block '[Pb(MeC(CH2PPh2)3)][BArF]2'
_cod_depositor_comments 'Adding full bibliography for 7712208--7712219.cif.'
_cod_original_cell_volume 5208.49(12)
_cod_original_formula_sum 'C105.50 H64 B2 Cl F48 P3 Pb'
_cod_database_code 7712217
_shelx_shelxl_version_number 2018/3
_shelx_space_group_comment
;
The symmetry employed for this shelxl refinement is uniquely defined
by the following loop, which should always be used as a source of
symmetry information in preference to the above space-group names.
They are only intended as comments.
;
_shelx_estimated_absorpt_t_max 0.712
_shelx_estimated_absorpt_t_min 0.610
_olex2_refinement_description
;
1. Fixed Uiso
 At 1.2 times of:
  All C(H) groups, All C(H,H) groups
 At 1.5 times of:
  All C(H,H,H) groups
2. Restrained distances
 Cl2-Cl1
 2.916 with sigma of 0.03
 Cl2-C106
 1.78 with sigma of 0.02
 Cl1-C106
 1.77 with sigma of 0.02
 Cl2-C106 = Cl1-C106
 1.771 with sigma of 0.01
 Cl2-Cl1
 2.92 with sigma of 0.04
 C77-F45 \\sim C77-F25
 with sigma of 0.02
 C77-F47 \\sim C77-F49
 with sigma of 0.04
 F23-F47 \\sim F3-F49
 with sigma of 0.02
 C77-F23 \\sim C77-F3
 with sigma of 0.02
 C77-F45 \\sim C77-F23 \\sim C77-F47 \\sim C77-F3 \\sim C77-F49 \\sim C77-F25
 with sigma of 0.02
 F45-F23 \\sim F45-F47 \\sim F23-F47 \\sim F3-F49 \\sim F3-F25 \\sim F49-F25
 with sigma of 0.04
 F43-C48 \\sim F51-C48
 with sigma of 0.02
 F5-C48 \\sim F13-C48
 with sigma of 0.02
 F41-C48 \\sim F53-C48
 with sigma of 0.02
 F5-F41 \\sim F5-F43 \\sim F41-F43 \\sim F51-F13 \\sim F51-F53 \\sim F13-F53
 with sigma of 0.04
 C48-F5 \\sim C48-F41 \\sim C48-F43 \\sim C48-F51 \\sim C48-F13 \\sim C48-F53
 with sigma of 0.02
 F2-F19 \\sim F2-F31 \\sim F19-F31 \\sim F27-F55 \\sim F27-F7 \\sim F55-F7
 with sigma of 0.04
 F2-C80 \\sim F27-C80
 with sigma of 0.02
 C80-F2 \\sim C80-F19 \\sim C80-F31 \\sim C80-F27 \\sim C80-F55 \\sim C80-F7
 with sigma of 0.02
 F19-C80 \\sim F7-C80
 with sigma of 0.02
 F31-C80 \\sim F55-C80
 with sigma of 0.02
3. Rigid bond restraints
 C48, F5, F41, F43, F13, F51, F53
 with sigma for 1-2 distances of 0.01 and sigma for 1-3 distances of 0.01
4. Uiso/Uaniso restraints and constraints
Cl1 \\sim Cl2 \\sim C106: within 2A with sigma of 0.04 and sigma for terminal
atoms of 0.08 within 2A
C77 \\sim F23 \\sim F45 \\sim F47 \\sim F3 \\sim F25 \\sim F49: within 2A with
sigma of 0.04 and sigma for terminal atoms of 0.08 within 2A
C80 \\sim F2 \\sim F19 \\sim F31 \\sim F7 \\sim F27 \\sim F55: within 2A with
sigma of 0.04 and sigma for terminal atoms of 0.08 within 2A
C48 \\sim F5 \\sim F41 \\sim F43 \\sim F13 \\sim F51 \\sim F53: within 2A with
sigma of 0.01 and sigma for terminal atoms of 0.02 within 2A
5. Rigid body (RIGU) restrains
 Cl1, Cl2, C106
 with sigma for 1-2 distances of 0.004 and sigma for 1-3 distances of 0.004
 C77, F23, F45, F47, F3, F25, F49
 with sigma for 1-2 distances of 0.002 and sigma for 1-3 distances of 0.002
 C48, F5, F41, F43, F13, F51, F53
 with sigma for 1-2 distances of 0.002 and sigma for 1-3 distances of 0.002
 F8, F9, F11, F14, F17, F18, F20, F21, F28, F29, F30, F32, F33, F35, F36, F39,
 F42, F44, F48, F50, F57, C42, C43, H43, C44, C45, C46, H46, C47, C48, C49, H49,
  C50, C51, H51, C52, C53, C54, H54, C55, C56, C57, H57, C58, C59, H59, C60,
 C61, C62, H62, C63, C64, C65, H65, C66, C67, H67, C68, C69, C70, H70, C71, C72,
  C73, H73, B1, F5, F41, F43, F13, F51, F53
 with sigma for 1-2 distances of 0.004 and sigma for 1-3 distances of 0.004
 F1, F4, F6, F10, F12, F15, F16, F22, F24, F26, F34, F37, F38, F40, F46, F52,
 F54, F56, C74, C75, H75, C76, C77, C78, H78, C79, C80, C81, H81, C82, C83, H83,
  C84, C85, C86, H86, C87, C88, C89, H89, C90, C91, H91, C92, C93, C94, H94,
 C95, C96, C97, H97, C98, C99, H99, C100, C101, C102, H102, C103, C104, C105,
 H105, B2, F2, F19, F23, F31, F45, F47, F3, F7, F25, F27, F49, F55
 with sigma for 1-2 distances of 0.004 and sigma for 1-3 distances of 0.004
 C80, F2, F19, F31, F7, F27, F55
 with sigma for 1-2 distances of 0.001 and sigma for 1-3 distances of 0.001
 F17, F36, F57, C61
 with sigma for 1-2 distances of 0.002 and sigma for 1-3 distances of 0.002
 F33, F35, F39, C56
 with sigma for 1-2 distances of 0.001 and sigma for 1-3 distances of 0.001
 F11, F21, F44, C69
 with sigma for 1-2 distances of 0.0005 and sigma for 1-3 distances of 0.0005
 F15, F37, F46, C85
 with sigma for 1-2 distances of 0.0005 and sigma for 1-3 distances of 0.0005
6. Others
 Sof(F3)=Sof(F25)=Sof(F49)=1-FVAR(1)
 Sof(F23)=Sof(F45)=Sof(F47)=FVAR(1)
 Sof(F13)=Sof(F51)=Sof(F53)=1-FVAR(2)
 Sof(F5)=Sof(F41)=Sof(F43)=FVAR(2)
 Sof(F7)=Sof(F27)=Sof(F55)=1-FVAR(3)
 Sof(F2)=Sof(F19)=Sof(F31)=FVAR(3)
 Fixed Sof: Cl1(0.5) Cl2(0.5) C106(0.5) H10A(0.5) H10B(0.5)
7.a Secondary CH2 refined with riding coordinates:
 C3(H3A,H3B), C16(H16A,H16B), C29(H29A,H29B), C106(H10A,H10B)
7.b Aromatic/amide H refined with riding coordinates:
 C5(H5), C6(H6), C7(H7), C8(H8), C9(H9), C11(H11), C12(H12), C13(H13),
 C14(H14), C15(H15), C18(H18), C19(H19), C20(H20), C21(H21), C22(H22), C24(H24),
  C25(H25), C26(H26), C27(H27), C28(H28), C31(H31), C32(H32), C33(H33),
 C34(H34), C35(H35), C37(H37), C38(H38), C39(H39), C40(H40), C41(H41), C75(H75),
  C78(H78), C81(H81), C83(H83), C86(H86), C89(H89), C91(H91), C94(H94),
 C97(H97), C99(H99), C102(H102), C105(H105), C43(H43), C46(H46), C49(H49),
 C51(H51), C54(H54), C57(H57), C59(H59), C62(H62), C65(H65), C67(H67), C70(H70),
  C73(H73)
7.c Idealised Me refined as rotating group:
 C1(H1A,H1B,H1C)
;
_olex2_submission_special_instructions 'No special instructions were received'
_oxdiff_exptl_absorpt_empirical_details
;
Empirical correction (ABSPACK) includes:
- Absorption correction using spherical harmonics
- Frame scaling
;

loop_
_space_group_symop_operation_xyz
'x, y, z'
'-x, -y, -z'

loop_
_atom_site_label
_atom_site_type_symbol
_atom_site_fract_x
_atom_site_fract_y
_atom_site_fract_z
_atom_site_U_iso_or_equiv
_atom_site_adp_type
_atom_site_occupancy
_atom_site_site_symmetry_order
_atom_site_calc_flag
_atom_site_refinement_flags_posn
_atom_site_refinement_flags_adp
_atom_site_refinement_flags_occupancy
_atom_site_disorder_assembly
_atom_site_disorder_group
Pb1 Pb 0.54691(2) -0.33564(2) 0.67143(2) 0.01915(3) Uani 1 1 d . . . . .
P1 P 0.51045(5) -0.27503(4) 0.76037(2) 0.01651(11) Uani 1 1 d . . . . .
P2 P 0.69721(5) -0.47274(4) 0.73612(2) 0.01665(11) Uani 1 1 d . . . . .
P3 P 0.41553(5) -0.42240(4) 0.71931(2) 0.01764(11) Uani 1 1 d . . . . .
C1 C 0.5396(2) -0.49840(15) 0.87482(8) 0.0215(5) Uani 1 1 d . . . . .
H1A H 0.561141 -0.561273 0.876840 0.032 Uiso 1 1 calc R U . . .
H1B H 0.464968 -0.476314 0.887767 0.032 Uiso 1 1 calc R U . . .
H1C H 0.593728 -0.487545 0.895680 0.032 Uiso 1 1 calc R U . . .
C2 C 0.53787(18) -0.45116(14) 0.81825(8) 0.0160(4) Uani 1 1 d . . . . .
C3 C 0.4964(2) -0.35221(14) 0.81803(8) 0.0184(4) Uani 1 1 d . . . . .
H3A H 0.536452 -0.344670 0.847208 0.022 Uiso 1 1 calc R U . . .
H3B H 0.416129 -0.334227 0.825245 0.022 Uiso 1 1 calc R U . . .
C4 C 0.38460(19) -0.17987(14) 0.75314(9) 0.0193(4) Uani 1 1 d . . . . .
C5 C 0.3451(3) -0.14241(18) 0.79489(10) 0.0342(6) Uani 1 1 d . . . . .
H5 H 0.385948 -0.165151 0.827258 0.041 Uiso 1 1 calc R U . . .
C6 C 0.2459(3) -0.07185(19) 0.78905(11) 0.0388(7) Uani 1 1 d . . . . .
H6 H 0.218782 -0.046211 0.817540 0.047 Uiso 1 1 calc R U . . .
C7 C 0.1860(2) -0.03840(16) 0.74204(11) 0.0306(6) Uani 1 1 d . . . . .
H7 H 0.117399 0.009517 0.738448 0.037 Uiso 1 1 calc R U . . .
C8 C 0.2257(2) -0.07457(16) 0.70038(10) 0.0270(5) Uani 1 1 d . . . . .
H8 H 0.184981 -0.051116 0.667995 0.032 Uiso 1 1 calc R U . . .
C9 C 0.3251(2) -0.14521(15) 0.70576(9) 0.0225(5) Uani 1 1 d . . . . .
H9 H 0.352591 -0.169932 0.676992 0.027 Uiso 1 1 calc R U . . .
C10 C 0.62556(19) -0.24058(15) 0.77253(8) 0.0187(4) Uani 1 1 d . . . . .
C11 C 0.6391(2) -0.17281(16) 0.73589(9) 0.0235(5) Uani 1 1 d . . . . .
H11 H 0.586846 -0.145225 0.707122 0.028 Uiso 1 1 calc R U . . .
C12 C 0.7283(2) -0.14545(17) 0.74119(9) 0.0268(5) Uani 1 1 d . . . . .
H12 H 0.736877 -0.098912 0.716219 0.032 Uiso 1 1 calc R U . . .
C13 C 0.8050(2) -0.18590(17) 0.78285(9) 0.0271(5) Uani 1 1 d . . . . .
H13 H 0.866632 -0.167494 0.786197 0.032 Uiso 1 1 calc R U . . .
C14 C 0.7923(2) -0.25266(18) 0.81944(10) 0.0304(6) Uani 1 1 d . . . . .
H14 H 0.845035 -0.280054 0.848030 0.037 Uiso 1 1 calc R U . . .
C15 C 0.7026(2) -0.28015(16) 0.81472(9) 0.0267(5) Uani 1 1 d . . . . .
H15 H 0.693636 -0.325893 0.840220 0.032 Uiso 1 1 calc R U . . .
C16 C 0.66088(18) -0.48518(15) 0.80326(8) 0.0179(4) Uani 1 1 d . . . . .
H16A H 0.691685 -0.548340 0.818940 0.021 Uiso 1 1 calc R U . . .
H16B H 0.702251 -0.456903 0.820385 0.021 Uiso 1 1 calc R U . . .
C17 C 0.8330(2) -0.46283(16) 0.73682(9) 0.0217(5) Uani 1 1 d . . . . .
C18 C 0.8456(2) -0.38446(17) 0.71364(12) 0.0322(6) Uani 1 1 d . . . . .
H18 H 0.783982 -0.337724 0.695022 0.039 Uiso 1 1 calc R U . . .
C19 C 0.9481(3) -0.3749(2) 0.71781(15) 0.0460(8) Uani 1 1 d . . . . .
H19 H 0.956843 -0.321396 0.702006 0.055 Uiso 1 1 calc R U . . .
C20 C 1.0371(3) -0.4419(3) 0.74452(16) 0.0513(9) Uani 1 1 d . . . . .
H20 H 1.107030 -0.434552 0.747669 0.062 Uiso 1 1 calc R U . . .
C21 C 1.0254(3) -0.5202(3) 0.76690(15) 0.0533(9) Uani 1 1 d . . . . .
H21 H 1.087754 -0.566812 0.785097 0.064 Uiso 1 1 calc R U . . .
C22 C 0.9236(2) -0.5315(2) 0.76305(12) 0.0393(7) Uani 1 1 d . . . . .
H22 H 0.915891 -0.585684 0.778219 0.047 Uiso 1 1 calc R U . . .
C23 C 0.71198(19) -0.57299(15) 0.71634(9) 0.0211(5) Uani 1 1 d . . . . .
C24 C 0.7508(3) -0.5805(2) 0.66761(11) 0.0370(7) Uani 1 1 d . . . . .
H24 H 0.771205 -0.535215 0.647002 0.044 Uiso 1 1 calc R U . . .
C25 C 0.7593(3) -0.6545(3) 0.64940(14) 0.0536(9) Uani 1 1 d . . . . .
H25 H 0.786390 -0.660069 0.616387 0.064 Uiso 1 1 calc R U . . .
C26 C 0.7288(3) -0.7199(2) 0.67901(15) 0.0498(9) Uani 1 1 d . . . . .
H26 H 0.733225 -0.769619 0.665926 0.060 Uiso 1 1 calc R U . . .
C27 C 0.6920(3) -0.71378(19) 0.72719(13) 0.0392(7) Uani 1 1 d . . . . .
H27 H 0.671979 -0.759438 0.747576 0.047 Uiso 1 1 calc R U . . .
C28 C 0.6842(2) -0.64039(16) 0.74614(10) 0.0278(5) Uani 1 1 d . . . . .
H28 H 0.659694 -0.636470 0.779705 0.033 Uiso 1 1 calc R U . . .
C29 C 0.45601(19) -0.47553(15) 0.78742(8) 0.0180(4) Uani 1 1 d . . . . .
H29A H 0.386216 -0.465181 0.805921 0.022 Uiso 1 1 calc R U . . .
H29B H 0.488794 -0.539152 0.789267 0.022 Uiso 1 1 calc R U . . .
C30 C 0.4036(2) -0.50489(16) 0.68773(9) 0.0235(5) Uani 1 1 d . . . . .
C31 C 0.4528(3) -0.5153(2) 0.64136(11) 0.0370(6) Uani 1 1 d . . . . .
H31 H 0.494077 -0.479578 0.626465 0.044 Uiso 1 1 calc R U . . .
C32 C 0.4416(3) -0.5779(2) 0.61692(13) 0.0518(9) Uani 1 1 d . . . . .
H32 H 0.475451 -0.585371 0.585385 0.062 Uiso 1 1 calc R U . . .
C33 C 0.3811(3) -0.6293(2) 0.63850(13) 0.0483(8) Uani 1 1 d . . . . .
H33 H 0.373018 -0.671695 0.621539 0.058 Uiso 1 1 calc R U . . .
C34 C 0.3322(3) -0.6195(2) 0.68449(12) 0.0412(7) Uani 1 1 d . . . . .
H34 H 0.291116 -0.655431 0.699244 0.049 Uiso 1 1 calc R U . . .
C35 C 0.3431(2) -0.55728(18) 0.70907(10) 0.0303(6) Uani 1 1 d . . . . .
H35 H 0.309161 -0.550336 0.740653 0.036 Uiso 1 1 calc R U . . .
C36 C 0.27637(19) -0.34114(15) 0.71459(9) 0.0213(5) Uani 1 1 d . . . . .
C37 C 0.2230(2) -0.31019(17) 0.75622(10) 0.0277(5) Uani 1 1 d . . . . .
H37 H 0.256991 -0.335031 0.789941 0.033 Uiso 1 1 calc R U . . .
C38 C 0.1197(2) -0.24286(19) 0.74852(12) 0.0343(6) Uani 1 1 d . . . . .
H38 H 0.083650 -0.221249 0.776959 0.041 Uiso 1 1 calc R U . . .
C39 C 0.0693(2) -0.20731(18) 0.69960(13) 0.0377(7) Uani 1 1 d . . . . .
H39 H -0.001435 -0.161518 0.694472 0.045 Uiso 1 1 calc R U . . .
C40 C 0.1214(2) -0.2381(2) 0.65839(12) 0.0393(7) Uani 1 1 d . . . . .
H40 H 0.086292 -0.213599 0.624842 0.047 Uiso 1 1 calc R U . . .
C41 C 0.2245(2) -0.30442(19) 0.66535(10) 0.0315(6) Uani 1 1 d . . . . .
H41 H 0.260145 -0.325095 0.636592 0.038 Uiso 1 1 calc R U . . .
F1 F 0.28519(13) 0.21253(10) 0.39280(5) 0.0294(3) Uani 1 1 d . . . . .
F4 F 0.30640(14) 0.08626(10) 0.37776(5) 0.0311(3) Uani 1 1 d . . . . .
F6 F 0.35428(14) -0.14810(10) 0.57824(6) 0.0341(4) Uani 1 1 d . . . . .
F10 F 0.48258(14) -0.10360(10) 0.59770(7) 0.0374(4) Uani 1 1 d . . . . .
F12 F 0.14176(13) 0.17576(11) 0.38705(6) 0.0335(4) Uani 1 1 d . . . . .
F15 F 0.4340(2) 0.3624(2) 0.49841(11) 0.0953(8) Uani 1 1 d . . . . .
F16 F 0.48149(17) -0.14050(11) 0.52523(7) 0.0491(5) Uani 1 1 d . . . . .
F22 F -0.01595(17) 0.60210(10) 0.55364(7) 0.0457(5) Uani 1 1 d . . . . .
F24 F -0.30117(17) 0.26612(12) 0.46822(8) 0.0510(5) Uani 1 1 d . . . . .
F26 F -0.07301(17) 0.01637(14) 0.67972(8) 0.0567(5) Uani 1 1 d . . . . .
F34 F -0.24184(16) 0.07294(13) 0.64980(8) 0.0521(5) Uani 1 1 d . . . . .
F37 F 0.3242(3) 0.48749(17) 0.46014(13) 0.1156(11) Uani 1 1 d . . . . .
F38 F -0.32065(18) 0.37048(13) 0.50615(8) 0.0587(6) Uani 1 1 d . . . . .
F40 F -0.19761(18) 0.34375(14) 0.45119(7) 0.0539(5) Uani 1 1 d . . . . .
F46 F 0.3271(2) 0.37527(15) 0.43576(8) 0.0630(6) Uani 1 1 d . . . . .
F52 F -0.0672(2) 0.51384(13) 0.60834(10) 0.0754(8) Uani 1 1 d . . . . .
F54 F -0.1194(2) -0.01736(14) 0.61371(9) 0.0741(8) Uani 1 1 d . . . . .
F56 F 0.0792(2) 0.54140(15) 0.62355(9) 0.0751(8) Uani 1 1 d . . . . .
C74 C 0.1974(2) 0.17613(15) 0.64264(9) 0.0202(4) Uani 1 1 d . . . . .
C75 C 0.1294(2) 0.19246(15) 0.68387(9) 0.0228(5) Uani 1 1 d . . . . .
H75 H 0.050460 0.213791 0.677676 0.027 Uiso 1 1 calc R U . . .
C76 C 0.1737(3) 0.17849(17) 0.73360(9) 0.0291(5) Uani 1 1 d . . . . .
C77 C 0.0953(3) 0.19582(19) 0.77621(10) 0.0376(6) Uani 1 1 d D U . . .
C78 C 0.2878(3) 0.14726(19) 0.74459(10) 0.0354(6) Uani 1 1 d . . . . .
H78 H 0.317956 0.137067 0.778647 0.042 Uiso 1 1 calc R U . . .
C79 C 0.3569(2) 0.13125(19) 0.70457(11) 0.0334(6) Uani 1 1 d . . . . .
C80 C 0.4807(3) 0.0977(2) 0.71573(13) 0.0515(7) Uani 1 1 d D U . . .
C81 C 0.3128(2) 0.14581(17) 0.65481(9) 0.0258(5) Uani 1 1 d . . . . .
H81 H 0.362694 0.134826 0.628108 0.031 Uiso 1 1 calc R U . . .
C82 C 0.1550(2) 0.29859(15) 0.56142(8) 0.0199(4) Uani 1 1 d . . . . .
C83 C 0.2367(2) 0.31384(17) 0.52936(9) 0.0240(5) Uani 1 1 d . . . . .
H83 H 0.289337 0.266170 0.517921 0.029 Uiso 1 1 calc R U . . .
C84 C 0.2438(3) 0.39626(18) 0.51358(10) 0.0310(6) Uani 1 1 d . . . . .
C85 C 0.3312(4) 0.4064(3) 0.47725(14) 0.0532(6) Uani 1 1 d . . . . .
C86 C 0.1720(3) 0.46656(18) 0.53111(10) 0.0335(6) Uani 1 1 d . . . . .
H86 H 0.176872 0.522936 0.520423 0.040 Uiso 1 1 calc R U . . .
C87 C 0.0926(2) 0.45295(16) 0.56467(9) 0.0261(5) Uani 1 1 d . . . . .
C88 C 0.0211(3) 0.52653(17) 0.58773(10) 0.0331(6) Uani 1 1 d . . . . .
C89 C 0.0834(2) 0.37104(15) 0.57892(9) 0.0218(5) Uani 1 1 d . . . . .
H89 H 0.026972 0.363801 0.601206 0.026 Uiso 1 1 calc R U . . .
C90 C 0.0202(2) 0.20042(15) 0.57844(8) 0.0187(4) Uani 1 1 d . . . . .
C91 C -0.0596(2) 0.25588(15) 0.53919(9) 0.0199(4) Uani 1 1 d . . . . .
H91 H -0.043895 0.302288 0.517148 0.024 Uiso 1 1 calc R U . . .
C92 C -0.1614(2) 0.24483(16) 0.53159(9) 0.0228(5) Uani 1 1 d . . . . .
C93 C -0.2443(2) 0.30517(18) 0.48948(10) 0.0302(5) Uani 1 1 d . . . . .
C94 C -0.1881(2) 0.17876(16) 0.56346(10) 0.0247(5) Uani 1 1 d . . . . .
H94 H -0.257613 0.171498 0.558549 0.030 Uiso 1 1 calc R U . . .
C95 C -0.1111(2) 0.12369(16) 0.60258(9) 0.0234(5) Uani 1 1 d . . . . .
C96 C -0.1372(2) 0.05017(18) 0.63639(11) 0.0309(6) Uani 1 1 d . . . . .
C97 C -0.0092(2) 0.13380(15) 0.60970(9) 0.0210(4) Uani 1 1 d . . . . .
H97 H 0.042266 0.094321 0.636635 0.025 Uiso 1 1 calc R U . . .
C98 C 0.21814(19) 0.13363(15) 0.54786(8) 0.0183(4) Uani 1 1 d . . . . .
C99 C 0.20555(19) 0.16018(15) 0.49416(9) 0.0195(4) Uani 1 1 d . . . . .
H99 H 0.155793 0.217218 0.479320 0.023 Uiso 1 1 calc R U . . .
C100 C 0.26273(19) 0.10660(15) 0.46182(8) 0.0193(4) Uani 1 1 d . . . . .
C101 C 0.2492(2) 0.14427(16) 0.40520(9) 0.0232(5) Uani 1 1 d . . . . .
C102 C 0.3331(2) 0.02171(15) 0.48161(9) 0.0214(5) Uani 1 1 d . . . . .
H102 H 0.372429 -0.015319 0.459638 0.026 Uiso 1 1 calc R U . . .
C103 C 0.3441(2) -0.00718(15) 0.53452(9) 0.0207(4) Uani 1 1 d . . . . .
C104 C 0.4155(2) -0.09926(16) 0.55815(10) 0.0270(5) Uani 1 1 d . . . . .
C105 C 0.28839(19) 0.04751(15) 0.56680(9) 0.0199(4) Uani 1 1 d . . . . .
H105 H 0.298459 0.025599 0.602916 0.024 Uiso 1 1 calc R U . . .
B2 B 0.1474(2) 0.20165(16) 0.58309(9) 0.0184(5) Uani 1 1 d . . . . .
F2 F 0.5105(4) 0.0341(2) 0.76046(13) 0.0646(11) Uani 0.770(7) 1 d D U P A 1
F19 F 0.5235(4) 0.1538(3) 0.7219(3) 0.1004(19) Uani 0.770(7) 1 d D U P A 1
F23 F -0.0188(3) 0.2444(4) 0.75819(14) 0.0645(18) Uani 0.526(7) 1 d D U P B 1
F31 F 0.5387(2) 0.0527(3) 0.68136(11) 0.0591(10) Uani 0.770(7) 1 d D U P A 1
F45 F 0.1092(4) 0.2415(4) 0.8063(2) 0.0621(19) Uani 0.526(7) 1 d D U P B 1
F47 F 0.0819(6) 0.1255(3) 0.8050(2) 0.075(2) Uani 0.526(7) 1 d D U P B 1
F3 F 0.0269(5) 0.1618(5) 0.7771(2) 0.066(2) Uani 0.474(7) 1 d D U P B 2
F7 F 0.4978(10) 0.1623(7) 0.7403(4) 0.038(2) Uani 0.230(7) 1 d D U P A 2
F25 F 0.0653(7) 0.2756(3) 0.7771(3) 0.085(3) Uani 0.474(7) 1 d D U P B 2
F27 F 0.5311(15) 0.0254(7) 0.7414(7) 0.079(4) Uani 0.230(7) 1 d D U P A 2
F49 F 0.1609(4) 0.1583(5) 0.82306(15) 0.075(2) Uani 0.474(7) 1 d D U P B 2
F55 F 0.5300(8) 0.1275(11) 0.6726(3) 0.077(3) Uani 0.230(7) 1 d D U P A 2
F8 F 0.72587(14) -0.30277(10) 1.17019(5) 0.0327(3) Uani 1 1 d . . . . .
F9 F 0.9343(2) 0.05830(15) 1.08756(15) 0.1044(12) Uani 1 1 d . . . . .
F11 F 0.4192(2) 0.0138(2) 0.88854(18) 0.1299(11) Uani 1 1 d . . . . .
F14 F 0.72564(15) -0.42542(10) 1.15765(6) 0.0372(4) Uani 1 1 d . . . . .
F17 F 1.27389(19) -0.3710(3) 0.94955(10) 0.1030(12) Uani 1 1 d . . . . .
F18 F 0.57049(14) -0.32462(11) 1.16478(6) 0.0376(4) Uani 1 1 d . . . . .
F20 F 0.88064(17) -0.53164(12) 0.96205(7) 0.0435(4) Uani 1 1 d . . . . .
F21 F 0.4603(3) 0.0759(2) 0.94276(10) 0.1432(14) Uani 1 1 d . . . . .
F28 F 1.00906(16) -0.56594(11) 0.91020(9) 0.0494(5) Uani 1 1 d . . . . .
F29 F 0.8391(3) 0.09121(12) 1.01716(8) 0.0771(8) Uani 1 1 d . . . . .
F30 F 0.78361(17) 0.02748(14) 0.76485(6) 0.0489(5) Uani 1 1 d . . . . .
F32 F 0.93956(16) -0.04953(13) 0.80745(7) 0.0473(5) Uani 1 1 d . . . . .
F33 F 1.2206(2) -0.3172(2) 1.08068(10) 0.0993(11) Uani 1 1 d . . . . .
F35 F 1.1420(2) -0.3105(2) 1.14792(11) 0.1162(13) Uani 1 1 d . . . . .
F36 F 1.26119(15) -0.40875(13) 0.87931(7) 0.0469(5) Uani 1 1 d . . . . .
F39 F 1.2248(3) -0.22596(17) 1.12106(16) 0.1240(14) Uani 1 1 d . . . . .
F42 F 0.84895(19) -0.47250(12) 0.88221(8) 0.0576(6) Uani 1 1 d . . . . .
F44 F 0.44616(19) 0.13164(13) 0.86382(8) 0.0631(6) Uani 1 1 d . . . . .
F48 F 0.77334(18) 0.05227(12) 1.08594(9) 0.0574(6) Uani 1 1 d . . . . .
F50 F 0.8555(2) 0.08330(13) 0.81345(7) 0.0545(5) Uani 1 1 d . . . . .
F57 F 1.2047(2) -0.27429(16) 0.88030(12) 0.0851(9) Uani 1 1 d . . . . .
C42 C 0.73468(19) -0.24162(14) 1.00999(8) 0.0179(4) Uani 1 1 d . . . . .
C43 C 0.73920(19) -0.26997(14) 1.06353(8) 0.0187(4) Uani 1 1 d . . . . .
H43 H 0.796422 -0.265477 1.083940 0.022 Uiso 1 1 calc R U . . .
C44 C 0.6619(2) -0.30453(16) 1.08744(9) 0.0233(5) Uani 1 1 d . . . . .
C45 C 0.6708(2) -0.33780(17) 1.14432(10) 0.0269(5) Uani 1 1 d . . . . .
C46 C 0.5765(2) -0.31185(18) 1.05929(10) 0.0298(5) Uani 1 1 d . . . . .
H46 H 0.523392 -0.334857 1.075876 0.036 Uiso 1 1 calc R U . . .
C47 C 0.5707(2) -0.28473(18) 1.00642(10) 0.0277(5) Uani 1 1 d . . . . .
C48 C 0.4815(3) -0.2942(2) 0.97460(12) 0.0434(7) Uani 1 1 d D U . . .
C49 C 0.6483(2) -0.25063(16) 0.98253(9) 0.0228(5) Uani 1 1 d . . . . .
H49 H 0.642435 -0.232701 0.946139 0.027 Uiso 1 1 calc R U . . .
C50 C 0.89568(19) -0.17314(14) 1.01797(8) 0.0176(4) Uani 1 1 d . . . . .
C51 C 0.8573(2) -0.08713(15) 1.02451(8) 0.0198(4) Uani 1 1 d . . . . .
H51 H 0.789680 -0.047246 1.006499 0.024 Uiso 1 1 calc R U . . .
C52 C 0.9144(2) -0.05767(15) 1.05644(9) 0.0221(5) Uani 1 1 d . . . . .
C53 C 0.8670(2) 0.03544(17) 1.06156(11) 0.0299(5) Uani 1 1 d . . . . .
C54 C 1.0138(2) -0.11341(17) 1.08315(9) 0.0253(5) Uani 1 1 d . . . . .
H54 H 1.053646 -0.093279 1.104521 0.030 Uiso 1 1 calc R U . . .
C55 C 1.0533(2) -0.19906(16) 1.07777(9) 0.0237(5) Uani 1 1 d . . . . .
C56 C 1.1588(2) -0.26211(19) 1.10617(11) 0.0345(5) Uani 1 1 d . . . . .
C57 C 0.9949(2) -0.22842(15) 1.04611(8) 0.0201(4) Uani 1 1 d . . . . .
H57 H 1.023503 -0.287925 1.043631 0.024 Uiso 1 1 calc R U . . .
C58 C 0.91528(19) -0.28715(15) 0.95642(8) 0.0182(4) Uani 1 1 d . . . . .
C59 C 1.0208(2) -0.28678(16) 0.94073(9) 0.0223(5) Uani 1 1 d . . . . .
H59 H 1.042793 -0.239271 0.944154 0.027 Uiso 1 1 calc R U . . .
C60 C 1.0942(2) -0.35392(18) 0.92032(9) 0.0265(5) Uani 1 1 d . . . . .
C61 C 1.2076(3) -0.3518(2) 0.90804(13) 0.0438(7) Uani 1 1 d . . . . .
C62 C 1.0657(2) -0.42397(17) 0.91368(9) 0.0257(5) Uani 1 1 d . . . . .
H62 H 1.115421 -0.468968 0.899062 0.031 Uiso 1 1 calc R U . . .
C63 C 0.9630(2) -0.42625(15) 0.92895(9) 0.0216(5) Uani 1 1 d . . . . .
C64 C 0.9260(2) -0.49864(16) 0.92111(10) 0.0267(5) Uani 1 1 d . . . . .
C65 C 0.88987(19) -0.35969(15) 0.95031(8) 0.0187(4) Uani 1 1 d . . . . .
H65 H 0.820280 -0.363924 0.961077 0.022 Uiso 1 1 calc R U . . .
C66 C 0.7665(2) -0.12200(15) 0.93236(8) 0.0198(4) Uani 1 1 d . . . . .
C67 C 0.6549(2) -0.06845(16) 0.93320(9) 0.0271(5) Uani 1 1 d . . . . .
H67 H 0.611857 -0.083739 0.960479 0.033 Uiso 1 1 calc R U . . .
C68 C 0.6045(2) 0.00676(18) 0.89532(10) 0.0332(6) Uani 1 1 d . . . . .
C69 C 0.4842(3) 0.0576(3) 0.89806(15) 0.0661(8) Uani 1 1 d . . . . .
C70 C 0.6646(3) 0.03209(17) 0.85537(10) 0.0322(6) Uani 1 1 d . . . . .
H70 H 0.630571 0.083358 0.829654 0.039 Uiso 1 1 calc R U . . .
C71 C 0.7756(2) -0.01913(16) 0.85381(9) 0.0248(5) Uani 1 1 d . . . . .
C72 C 0.8393(3) 0.00972(19) 0.81062(10) 0.0333(6) Uani 1 1 d . . . . .
C73 C 0.8253(2) -0.09457(16) 0.89118(8) 0.0217(5) Uani 1 1 d . . . . .
H73 H 0.901497 -0.128676 0.888856 0.026 Uiso 1 1 calc R U . . .
B1 B 0.8276(2) -0.20615(16) 0.97943(9) 0.0176(5) Uani 1 1 d . . . . .
F5 F 0.4527(5) -0.2337(4) 0.92878(19) 0.0892(17) Uani 0.659(8) 1 d D U P C 1
F41 F 0.3845(3) -0.2803(4) 0.99498(17) 0.0668(16) Uani 0.659(8) 1 d D U P C 1
F43 F 0.5119(6) -0.3662(4) 0.9585(3) 0.097(2) Uani 0.659(8) 1 d D U P C 1
F13 F 0.5250(11) -0.3391(8) 0.9415(4) 0.070(3) Uani 0.341(8) 1 d D U P C 2
F51 F 0.4358(10) -0.3479(9) 1.0046(3) 0.080(3) Uani 0.341(8) 1 d D U P C 2
F53 F 0.4132(9) -0.2235(6) 0.9527(5) 0.087(3) Uani 0.341(8) 1 d D U P C 2
Cl1 Cl 0.0819(3) -0.0664(3) 0.54637(15) 0.0736(11) Uani 0.5 1 d D U P D -1
Cl2 Cl -0.0970(2) 0.0447(2) 0.46839(10) 0.0485(7) Uani 0.5 1 d D U P D -1
C106 C -0.0260(5) -0.0385(4) 0.5027(2) 0.0431(15) Uani 0.5 1 d D U P D -1
H10A H 0.003646 -0.078046 0.478789 0.052 Uiso 0.5 1 calc R U P D -1
H10B H -0.081133 -0.060025 0.522223 0.052 Uiso 0.5 1 calc R U P D -1

loop_
_atom_site_aniso_label
_atom_site_aniso_U_11
_atom_site_aniso_U_22
_atom_site_aniso_U_33
_atom_site_aniso_U_23
_atom_site_aniso_U_13
_atom_site_aniso_U_12
Pb1 0.02183(5) 0.02052(5) 0.01325(4) -0.00222(3) 0.00149(3) -0.00592(3)
P1 0.0191(3) 0.0156(3) 0.0135(2) -0.0024(2) -0.0001(2) -0.0048(2)
P2 0.0159(3) 0.0174(3) 0.0155(2) -0.0033(2) 0.0016(2) -0.0046(2)
P3 0.0174(3) 0.0194(3) 0.0156(2) -0.0026(2) -0.0013(2) -0.0063(2)
C1 0.0250(12) 0.0218(11) 0.0143(9) 0.0010(8) 0.0007(8) -0.0069(9)
C2 0.0161(10) 0.0168(10) 0.0143(9) -0.0020(8) 0.0007(8) -0.0055(8)
C3 0.0223(11) 0.0184(10) 0.0132(9) -0.0028(8) 0.0028(8) -0.0060(9)
C4 0.0198(11) 0.0165(10) 0.0199(10) -0.0028(8) -0.0001(8) -0.0049(8)
C5 0.0421(16) 0.0278(13) 0.0224(12) -0.0076(10) -0.0040(11) 0.0022(12)
C6 0.0441(17) 0.0304(14) 0.0305(14) -0.0112(12) 0.0046(12) 0.0038(12)
C7 0.0262(13) 0.0187(12) 0.0396(14) -0.0018(11) 0.0023(11) -0.0014(10)
C8 0.0258(13) 0.0205(12) 0.0295(12) 0.0026(10) -0.0040(10) -0.0057(10)
C9 0.0254(12) 0.0201(11) 0.0189(10) -0.0005(9) -0.0009(9) -0.0062(9)
C10 0.0208(11) 0.0193(11) 0.0157(9) -0.0046(8) -0.0002(8) -0.0058(9)
C11 0.0267(13) 0.0265(12) 0.0166(10) -0.0007(9) -0.0026(9) -0.0106(10)
C12 0.0336(14) 0.0309(13) 0.0200(11) -0.0018(10) 0.0014(10) -0.0186(11)
C13 0.0269(13) 0.0343(14) 0.0245(11) -0.0094(10) -0.0003(10) -0.0145(11)
C14 0.0326(14) 0.0320(14) 0.0258(12) -0.0022(11) -0.0101(10) -0.0119(11)
C15 0.0327(14) 0.0237(12) 0.0227(11) 0.0025(9) -0.0061(10) -0.0126(10)
C16 0.0162(11) 0.0206(11) 0.0146(9) -0.0032(8) 0.0002(8) -0.0039(8)
C17 0.0195(11) 0.0254(12) 0.0237(11) -0.0075(9) 0.0058(9) -0.0111(9)
C18 0.0288(14) 0.0240(13) 0.0453(16) -0.0084(12) 0.0136(12) -0.0111(11)
C19 0.0381(17) 0.0377(16) 0.078(2) -0.0246(17) 0.0252(16) -0.0274(14)
C20 0.0294(17) 0.066(2) 0.078(2) -0.035(2) 0.0151(16) -0.0301(16)
C21 0.0245(16) 0.065(2) 0.066(2) -0.0015(19) -0.0091(15) -0.0170(15)
C22 0.0234(14) 0.0398(16) 0.0497(17) 0.0054(14) -0.0044(12) -0.0130(12)
C23 0.0176(11) 0.0220(11) 0.0246(11) -0.0103(9) 0.0025(9) -0.0052(9)
C24 0.0429(17) 0.0470(17) 0.0338(14) -0.0221(13) 0.0185(12) -0.0245(14)
C25 0.063(2) 0.067(2) 0.053(2) -0.0454(19) 0.0301(18) -0.0337(19)
C26 0.054(2) 0.0438(18) 0.068(2) -0.0385(18) 0.0175(17) -0.0220(16)
C27 0.0425(17) 0.0250(14) 0.0526(18) -0.0132(13) 0.0040(14) -0.0123(12)
C28 0.0296(14) 0.0215(12) 0.0299(12) -0.0065(10) 0.0018(10) -0.0055(10)
C29 0.0185(11) 0.0184(10) 0.0164(9) 0.0000(8) -0.0010(8) -0.0076(8)
C30 0.0247(12) 0.0233(11) 0.0224(11) -0.0055(9) -0.0069(9) -0.0076(9)
C31 0.0401(17) 0.0459(17) 0.0345(14) -0.0200(13) 0.0070(12) -0.0207(14)
C32 0.067(2) 0.062(2) 0.0430(18) -0.0334(17) 0.0115(16) -0.0308(19)
C33 0.065(2) 0.0408(17) 0.0480(18) -0.0223(15) -0.0086(16) -0.0222(16)
C34 0.053(2) 0.0327(15) 0.0436(16) -0.0053(13) -0.0090(14) -0.0239(14)
C35 0.0373(15) 0.0295(13) 0.0276(12) -0.0050(11) -0.0012(11) -0.0164(11)
C36 0.0160(11) 0.0192(11) 0.0269(11) -0.0012(9) -0.0026(9) -0.0059(9)
C37 0.0192(12) 0.0318(13) 0.0303(12) -0.0052(11) -0.0002(10) -0.0077(10)
C38 0.0194(13) 0.0323(14) 0.0519(17) -0.0140(13) 0.0046(12) -0.0071(11)
C39 0.0186(13) 0.0238(13) 0.065(2) 0.0004(13) -0.0062(13) -0.0057(10)
C40 0.0285(15) 0.0369(16) 0.0419(16) 0.0099(13) -0.0116(12) -0.0081(12)
C41 0.0272(14) 0.0359(15) 0.0265(12) -0.0004(11) -0.0025(10) -0.0083(11)
F1 0.0362(9) 0.0294(8) 0.0228(7) 0.0010(6) 0.0017(6) -0.0155(7)
F4 0.0396(9) 0.0354(8) 0.0183(7) -0.0099(6) 0.0055(6) -0.0109(7)
F6 0.0419(9) 0.0236(7) 0.0353(8) 0.0029(6) -0.0067(7) -0.0143(7)
F10 0.0281(8) 0.0296(8) 0.0467(9) -0.0033(7) -0.0124(7) -0.0024(7)
F12 0.0258(8) 0.0467(9) 0.0255(7) -0.0034(7) -0.0063(6) -0.0115(7)
F15 0.0718(14) 0.173(2) 0.0723(14) -0.0365(15) 0.0391(11) -0.0767(15)
F16 0.0609(12) 0.0274(9) 0.0373(9) -0.0039(7) 0.0165(8) 0.0092(8)
F22 0.0578(12) 0.0211(8) 0.0462(10) 0.0014(7) 0.0100(9) -0.0042(8)
F24 0.0537(12) 0.0431(10) 0.0599(12) -0.0088(9) -0.0269(10) -0.0213(9)
F26 0.0500(12) 0.0573(12) 0.0562(12) 0.0204(10) -0.0012(9) -0.0291(10)
F34 0.0366(10) 0.0505(11) 0.0647(13) 0.0045(10) 0.0164(9) -0.0200(9)
F37 0.192(3) 0.0678(12) 0.135(2) -0.0586(12) 0.134(2) -0.0893(14)
F38 0.0545(12) 0.0449(11) 0.0590(12) -0.0198(10) -0.0200(10) 0.0105(9)
F40 0.0572(12) 0.0683(13) 0.0357(9) 0.0108(9) -0.0169(9) -0.0329(11)
F46 0.0908(16) 0.0752(14) 0.0474(10) -0.0343(10) 0.0448(10) -0.0490(13)
F52 0.0917(17) 0.0329(10) 0.1121(19) -0.0318(12) 0.0786(16) -0.0287(11)
F54 0.130(2) 0.0488(12) 0.0731(15) -0.0318(11) 0.0529(15) -0.0596(14)
F56 0.0885(17) 0.0604(14) 0.0576(13) -0.0413(11) -0.0250(12) 0.0150(12)
C74 0.0254(12) 0.0161(10) 0.0200(10) -0.0032(8) 0.0018(9) -0.0086(9)
C75 0.0297(13) 0.0188(11) 0.0216(10) -0.0047(9) 0.0036(9) -0.0105(9)
C76 0.0466(16) 0.0255(12) 0.0208(11) -0.0069(10) 0.0061(10) -0.0187(11)
C77 0.0568(17) 0.0397(14) 0.0246(12) -0.0134(11) 0.0101(11) -0.0238(13)
C78 0.0518(17) 0.0350(15) 0.0222(12) -0.0068(11) -0.0060(11) -0.0181(13)
C79 0.0332(14) 0.0367(15) 0.0303(13) -0.0073(11) -0.0072(11) -0.0117(12)
C80 0.0389(17) 0.0676(17) 0.0500(15) -0.0186(12) -0.0128(12) -0.0167(13)
C81 0.0268(13) 0.0277(12) 0.0236(11) -0.0061(10) 0.0004(9) -0.0102(10)
C82 0.0227(11) 0.0211(11) 0.0169(10) -0.0033(8) 0.0001(8) -0.0094(9)
C83 0.0295(13) 0.0261(12) 0.0219(11) -0.0087(9) 0.0069(9) -0.0146(10)
C84 0.0464(16) 0.0336(14) 0.0248(12) -0.0112(11) 0.0166(11) -0.0263(12)
C85 0.0762(15) 0.0635(14) 0.0576(14) -0.0362(11) 0.0463(12) -0.0598(13)
C86 0.0567(18) 0.0263(13) 0.0253(12) -0.0068(10) 0.0121(12) -0.0239(13)
C87 0.0367(14) 0.0209(11) 0.0206(11) -0.0038(9) 0.0037(10) -0.0107(10)
C88 0.0508(17) 0.0206(12) 0.0259(12) -0.0035(10) 0.0070(11) -0.0112(11)
C89 0.0256(12) 0.0214(11) 0.0178(10) -0.0015(9) 0.0024(9) -0.0092(9)
C90 0.0216(11) 0.0174(10) 0.0185(10) -0.0062(8) 0.0032(8) -0.0073(8)
C91 0.0243(12) 0.0182(10) 0.0190(10) -0.0060(8) 0.0024(8) -0.0083(9)
C92 0.0230(12) 0.0240(11) 0.0235(11) -0.0096(9) 0.0004(9) -0.0081(9)
C93 0.0320(14) 0.0293(13) 0.0317(13) -0.0091(11) -0.0059(10) -0.0121(11)
C94 0.0226(12) 0.0273(12) 0.0311(12) -0.0137(10) 0.0061(9) -0.0132(10)
C95 0.0275(12) 0.0216(11) 0.0248(11) -0.0089(9) 0.0094(9) -0.0116(9)
C96 0.0349(15) 0.0283(13) 0.0349(13) -0.0089(11) 0.0131(11) -0.0170(11)
C97 0.0245(12) 0.0173(10) 0.0204(10) -0.0039(9) 0.0038(9) -0.0066(9)
C98 0.0179(11) 0.0201(10) 0.0186(10) -0.0034(8) 0.0020(8) -0.0091(8)
C99 0.0191(11) 0.0195(11) 0.0199(10) -0.0047(8) 0.0004(8) -0.0063(8)
C100 0.0181(11) 0.0247(11) 0.0174(10) -0.0038(8) 0.0015(8) -0.0108(9)
C101 0.0218(12) 0.0283(12) 0.0193(10) -0.0047(9) -0.0001(9) -0.0087(9)
C102 0.0216(12) 0.0217(11) 0.0226(11) -0.0079(9) 0.0064(9) -0.0079(9)
C103 0.0203(11) 0.0191(11) 0.0223(10) -0.0035(9) 0.0020(9) -0.0071(9)
C104 0.0282(13) 0.0238(12) 0.0252(11) -0.0045(10) 0.0031(10) -0.0048(10)
C105 0.0210(11) 0.0216(11) 0.0173(10) -0.0015(8) 0.0018(8) -0.0094(9)
B2 0.0204(12) 0.0171(11) 0.0174(11) -0.0024(9) 0.0023(9) -0.0069(9)
F2 0.048(2) 0.0732(19) 0.0487(15) -0.0145(14) -0.0134(14) 0.0098(14)
F19 0.041(3) 0.070(2) 0.198(6) -0.043(3) -0.018(3) -0.0198(18)
F23 0.036(2) 0.112(4) 0.0326(19) -0.026(2) 0.0109(14) -0.004(2)
F31 0.0266(13) 0.086(3) 0.0530(15) -0.0162(15) -0.0055(10) -0.0048(13)
F45 0.065(3) 0.104(5) 0.059(3) -0.062(3) 0.034(3) -0.057(3)
F47 0.117(5) 0.038(2) 0.067(4) -0.013(2) 0.066(3) -0.025(2)
F3 0.078(4) 0.116(6) 0.053(3) -0.056(4) 0.044(3) -0.076(5)
F7 0.020(5) 0.047(4) 0.044(4) 0.002(3) -0.017(3) -0.012(3)
F25 0.135(7) 0.043(2) 0.084(5) -0.036(3) 0.079(5) -0.031(3)
F27 0.063(7) 0.055(3) 0.113(9) -0.015(4) -0.023(6) -0.016(3)
F49 0.069(3) 0.130(6) 0.0203(18) -0.011(2) 0.0108(17) -0.031(3)
F55 0.026(4) 0.149(9) 0.045(3) -0.017(3) -0.012(3) -0.020(5)
F8 0.0465(10) 0.0350(8) 0.0197(7) -0.0016(6) 0.0018(6) -0.0206(7)
F9 0.0591(15) 0.0518(13) 0.212(3) -0.0758(18) -0.0520(18) -0.0007(11)
F11 0.0343(13) 0.0784(16) 0.231(3) 0.0241(19) 0.0076(18) 0.0047(11)
F14 0.0490(10) 0.0239(8) 0.0336(8) 0.0026(6) 0.0064(7) -0.0117(7)
F17 0.0384(13) 0.240(4) 0.0686(14) -0.0794(19) 0.0182(10) -0.0695(18)
F18 0.0349(9) 0.0478(10) 0.0287(8) -0.0015(7) 0.0128(7) -0.0170(8)
F20 0.0598(12) 0.0426(10) 0.0423(9) -0.0150(8) 0.0094(8) -0.0325(9)
F21 0.112(2) 0.142(2) 0.0458(10) 0.0197(12) 0.0259(12) 0.0927(18)
F28 0.0448(11) 0.0268(9) 0.0794(14) -0.0272(9) 0.0128(10) -0.0071(8)
F29 0.150(2) 0.0221(9) 0.0461(11) -0.0056(8) 0.0323(13) -0.0156(12)
F30 0.0627(13) 0.0759(14) 0.0167(7) 0.0011(8) -0.0023(7) -0.0410(11)
F32 0.0436(11) 0.0579(12) 0.0391(9) 0.0057(9) 0.0105(8) -0.0257(9)
F33 0.0558(14) 0.123(2) 0.0731(15) -0.0521(15) -0.0325(11) 0.0457(14)
F35 0.0520(15) 0.136(2) 0.0812(16) 0.0718(17) -0.0041(12) 0.0119(14)
F36 0.0311(9) 0.0608(12) 0.0506(10) -0.0253(9) 0.0217(8) -0.0112(8)
F39 0.0818(19) 0.0565(15) 0.220(4) -0.0148(17) -0.105(2) -0.0099(12)
F42 0.0784(15) 0.0310(9) 0.0594(12) -0.0009(8) -0.0488(11) -0.0169(9)
F44 0.0617(13) 0.0461(10) 0.0422(9) 0.0068(8) -0.0022(9) 0.0206(9)
F48 0.0623(13) 0.0377(10) 0.0727(14) -0.0257(10) 0.0357(11) -0.0119(9)
F50 0.0881(16) 0.0497(11) 0.0438(10) -0.0007(9) 0.0012(10) -0.0518(11)
F57 0.0686(16) 0.0641(14) 0.152(2) -0.0545(15) 0.0769(16) -0.0456(12)
C42 0.0171(11) 0.0159(10) 0.0195(10) -0.0039(8) 0.0022(8) -0.0044(8)
C43 0.0193(11) 0.0164(10) 0.0193(10) -0.0034(8) 0.0006(8) -0.0051(8)
C44 0.0278(13) 0.0222(11) 0.0219(11) -0.0055(9) 0.0066(9) -0.0111(10)
C45 0.0306(13) 0.0261(12) 0.0257(11) -0.0033(10) 0.0087(10) -0.0137(10)
C46 0.0321(14) 0.0359(14) 0.0312(12) -0.0126(11) 0.0114(11) -0.0216(12)
C47 0.0251(13) 0.0361(14) 0.0300(12) -0.0156(11) 0.0064(10) -0.0160(11)
C48 0.0366(15) 0.0724(19) 0.0408(14) -0.0289(13) 0.0102(11) -0.0342(14)
C49 0.0222(12) 0.0269(12) 0.0209(10) -0.0097(9) 0.0029(9) -0.0079(9)
C50 0.0198(11) 0.0195(10) 0.0142(9) -0.0016(8) 0.0036(8) -0.0093(8)
C51 0.0191(11) 0.0214(11) 0.0191(10) -0.0040(9) 0.0025(8) -0.0076(9)
C52 0.0266(12) 0.0208(11) 0.0216(10) -0.0065(9) 0.0050(9) -0.0110(9)
C53 0.0327(14) 0.0260(12) 0.0359(13) -0.0145(11) 0.0048(11) -0.0120(11)
C54 0.0280(13) 0.0316(13) 0.0220(11) -0.0080(10) 0.0009(9) -0.0163(10)
C55 0.0246(12) 0.0267(12) 0.0192(10) -0.0022(9) -0.0015(9) -0.0096(10)
C56 0.0323(14) 0.0362(14) 0.0298(12) -0.0050(9) -0.0123(10) -0.0061(10)
C57 0.0246(12) 0.0188(11) 0.0167(10) -0.0017(8) 0.0014(8) -0.0084(9)
C58 0.0196(11) 0.0206(11) 0.0137(9) -0.0026(8) 0.0009(8) -0.0066(8)
C59 0.0234(12) 0.0269(12) 0.0192(10) -0.0066(9) 0.0035(9) -0.0114(9)
C60 0.0202(12) 0.0378(14) 0.0228(11) -0.0105(10) 0.0057(9) -0.0097(10)
C61 0.0300(15) 0.0682(19) 0.0485(16) -0.0341(15) 0.0195(12) -0.0245(14)
C62 0.0229(12) 0.0307(13) 0.0226(11) -0.0123(10) 0.0018(9) -0.0045(10)
C63 0.0240(12) 0.0209(11) 0.0175(10) -0.0045(9) -0.0035(8) -0.0044(9)
C64 0.0295(13) 0.0217(12) 0.0257(11) -0.0070(10) -0.0063(10) -0.0035(10)
C65 0.0177(11) 0.0200(10) 0.0163(9) -0.0026(8) -0.0006(8) -0.0045(8)
C66 0.0259(12) 0.0206(11) 0.0145(9) -0.0046(8) -0.0015(8) -0.0094(9)
C67 0.0311(13) 0.0254(12) 0.0179(10) -0.0014(9) 0.0029(9) -0.0032(10)
C68 0.0365(15) 0.0271(13) 0.0249(12) -0.0024(10) 0.0004(11) 0.0011(11)
C69 0.0434(17) 0.0566(15) 0.0515(13) 0.0198(11) 0.0178(13) 0.0221(10)
C70 0.0480(16) 0.0230(12) 0.0193(11) 0.0010(10) -0.0055(11) -0.0074(11)
C71 0.0380(14) 0.0243(12) 0.0163(10) -0.0033(9) -0.0019(9) -0.0165(10)
C72 0.0489(17) 0.0366(14) 0.0201(11) 0.0014(11) -0.0027(11) -0.0261(13)
C73 0.0276(12) 0.0237(11) 0.0171(10) -0.0043(9) -0.0009(9) -0.0129(9)
B1 0.0191(12) 0.0181(11) 0.0148(10) -0.0028(9) 0.0013(9) -0.0060(9)
F5 0.077(3) 0.158(4) 0.053(2) 0.008(2) -0.027(2) -0.082(3)
F41 0.0272(17) 0.142(4) 0.055(2) -0.055(3) 0.0130(15) -0.041(2)
F43 0.064(3) 0.100(3) 0.151(6) -0.089(3) -0.018(4) -0.023(3)
F13 0.071(5) 0.129(6) 0.044(4) -0.060(4) 0.010(3) -0.055(4)
F51 0.078(5) 0.156(6) 0.045(3) -0.008(4) -0.007(3) -0.099(5)
F53 0.056(5) 0.091(4) 0.111(7) -0.027(4) -0.041(5) -0.017(3)
Cl1 0.060(2) 0.0543(16) 0.092(3) -0.0125(15) -0.0011(16) -0.0034(13)
Cl2 0.0280(9) 0.083(2) 0.0499(13) -0.0391(14) 0.0072(9) -0.0250(12)
C106 0.040(3) 0.065(4) 0.042(3) -0.026(3) 0.014(3) -0.033(3)

loop_
_atom_type_symbol
_atom_type_description
_atom_type_scat_dispersion_real
_atom_type_scat_dispersion_imag
_atom_type_scat_source
C C 0.0033 0.0016 'International Tables Vol C Tables 4.2.6.8 and 6.1.1.4'
H H 0.0000 0.0000 'International Tables Vol C Tables 4.2.6.8 and 6.1.1.4'
B B 0.0013 0.0007 'International Tables Vol C Tables 4.2.6.8 and 6.1.1.4'
Cl Cl 0.1484 0.1585 'International Tables Vol C Tables 4.2.6.8 and 6.1.1.4'
F F 0.0171 0.0103 'International Tables Vol C Tables 4.2.6.8 and 6.1.1.4'
P P 0.1023 0.0942 'International Tables Vol C Tables 4.2.6.8 and 6.1.1.4'
Pb Pb -3.3944 10.1111 'International Tables Vol C Tables 4.2.6.8 and 6.1.1.4'

loop_
_geom_angle_atom_site_label_1
_geom_angle_atom_site_label_2
_geom_angle_atom_site_label_3
_geom_angle
_geom_angle_site_symmetry_1
_geom_angle_site_symmetry_3
_geom_angle_publ_flag
P2 Pb1 P1 80.594(17) . . ?
P2 Pb1 P3 77.868(17) . . ?
P3 Pb1 P1 78.676(17) . . ?
C3 P1 Pb1 116.30(7) . . ?
C4 P1 Pb1 110.86(7) . . ?
C4 P1 C3 106.18(11) . . ?
C4 P1 C10 106.83(11) . . ?
C10 P1 Pb1 107.58(7) . . ?
C10 P1 C3 108.70(10) . . ?
C16 P2 Pb1 114.11(7) . . ?
C17 P2 Pb1 111.84(8) . . ?
C17 P2 C16 104.88(11) . . ?
C17 P2 C23 107.83(11) . . ?
C23 P2 Pb1 110.01(8) . . ?
C23 P2 C16 107.84(11) . . ?
C29 P3 Pb1 115.75(7) . . ?
C30 P3 Pb1 113.63(9) . . ?
C30 P3 C29 106.66(11) . . ?
C30 P3 C36 105.90(11) . . ?
C36 P3 Pb1 105.43(8) . . ?
C36 P3 C29 108.99(11) . . ?
H1A C1 H1B 109.5 . . ?
H1A C1 H1C 109.5 . . ?
H1B C1 H1C 109.5 . . ?
C2 C1 H1A 109.5 . . ?
C2 C1 H1B 109.5 . . ?
C2 C1 H1C 109.5 . . ?
C1 C2 C3 106.14(17) . . ?
C1 C2 C16 105.09(17) . . ?
C16 C2 C3 111.97(18) . . ?
C29 C2 C1 106.41(18) . . ?
C29 C2 C3 112.32(18) . . ?
C29 C2 C16 114.13(18) . . ?
P1 C3 H3A 107.5 . . ?
P1 C3 H3B 107.5 . . ?
C2 C3 P1 119.40(15) . . ?
C2 C3 H3A 107.5 . . ?
C2 C3 H3B 107.5 . . ?
H3A C3 H3B 107.0 . . ?
C5 C4 P1 120.60(18) . . ?
C9 C4 P1 119.67(18) . . ?
C9 C4 C5 119.7(2) . . ?
C4 C5 H5 120.2 . . ?
C6 C5 C4 119.7(2) . . ?
C6 C5 H5 120.2 . . ?
C5 C6 H6 119.8 . . ?
C7 C6 C5 120.5(3) . . ?
C7 C6 H6 119.8 . . ?
C6 C7 H7 120.0 . . ?
C8 C7 C6 120.0(2) . . ?
C8 C7 H7 120.0 . . ?
C7 C8 H8 120.0 . . ?
C7 C8 C9 120.0(2) . . ?
C9 C8 H8 120.0 . . ?
C4 C9 H9 119.9 . . ?
C8 C9 C4 120.1(2) . . ?
C8 C9 H9 119.9 . . ?
C11 C10 P1 116.81(17) . . ?
C11 C10 C15 119.2(2) . . ?
C15 C10 P1 123.91(18) . . ?
C10 C11 H11 119.8 . . ?
C12 C11 C10 120.3(2) . . ?
C12 C11 H11 119.8 . . ?
C11 C12 H12 120.0 . . ?
C13 C12 C11 120.0(2) . . ?
C13 C12 H12 120.0 . . ?
C12 C13 H13 119.9 . . ?
C14 C13 C12 120.3(2) . . ?
C14 C13 H13 119.9 . . ?
C13 C14 H14 119.9 . . ?
C13 C14 C15 120.2(2) . . ?
C15 C14 H14 119.9 . . ?
C10 C15 H15 120.0 . . ?
C14 C15 C10 120.0(2) . . ?
C14 C15 H15 120.0 . . ?
P2 C16 H16A 106.9 . . ?
P2 C16 H16B 106.9 . . ?
C2 C16 P2 121.69(15) . . ?
C2 C16 H16A 106.9 . . ?
C2 C16 H16B 106.9 . . ?
H16A C16 H16B 106.7 . . ?
C18 C17 P2 119.9(2) . . ?
C22 C17 P2 120.0(2) . . ?
C22 C17 C18 120.0(2) . . ?
C17 C18 H18 120.2 . . ?
C19 C18 C17 119.6(3) . . ?
C19 C18 H18 120.2 . . ?
C18 C19 H19 119.8 . . ?
C20 C19 C18 120.5(3) . . ?
C20 C19 H19 119.8 . . ?
C19 C20 H20 120.0 . . ?
C19 C20 C21 120.1(3) . . ?
C21 C20 H20 120.0 . . ?
C20 C21 H21 119.8 . . ?
C20 C21 C22 120.5(3) . . ?
C22 C21 H21 119.8 . . ?
C17 C22 H22 120.4 . . ?
C21 C22 C17 119.2(3) . . ?
C21 C22 H22 120.4 . . ?
C24 C23 P2 117.0(2) . . ?
C28 C23 P2 123.67(18) . . ?
C28 C23 C24 119.3(2) . . ?
C23 C24 H24 120.2 . . ?
C25 C24 C23 119.7(3) . . ?
C25 C24 H24 120.2 . . ?
C24 C25 H25 119.9 . . ?
C26 C25 C24 120.3(3) . . ?
C26 C25 H25 119.9 . . ?
C25 C26 H26 119.7 . . ?
C27 C26 C25 120.6(3) . . ?
C27 C26 H26 119.7 . . ?
C26 C27 H27 120.1 . . ?
C26 C27 C28 119.7(3) . . ?
C28 C27 H27 120.1 . . ?
C23 C28 C27 120.4(3) . . ?
C23 C28 H28 119.8 . . ?
C27 C28 H28 119.8 . . ?
P3 C29 H29A 107.1 . . ?
P3 C29 H29B 107.1 . . ?
C2 C29 P3 120.82(15) . . ?
C2 C29 H29A 107.1 . . ?
C2 C29 H29B 107.1 . . ?
H29A C29 H29B 106.8 . . ?
C31 C30 P3 120.3(2) . . ?
C35 C30 P3 120.2(2) . . ?
C35 C30 C31 119.6(2) . . ?
C30 C31 H31 120.1 . . ?
C32 C31 C30 119.8(3) . . ?
C32 C31 H31 120.1 . . ?
C31 C32 H32 120.0 . . ?
C33 C32 C31 119.9(3) . . ?
C33 C32 H32 120.0 . . ?
C32 C33 H33 119.7 . . ?
C32 C33 C34 120.6(3) . . ?
C34 C33 H33 119.7 . . ?
C33 C34 H34 120.1 . . ?
C33 C34 C35 119.8(3) . . ?
C35 C34 H34 120.1 . . ?
C30 C35 H35 119.9 . . ?
C34 C35 C30 120.3(3) . . ?
C34 C35 H35 119.9 . . ?
C37 C36 P3 123.85(18) . . ?
C37 C36 C41 119.2(2) . . ?
C41 C36 P3 116.84(19) . . ?
C36 C37 H37 120.0 . . ?
C36 C37 C38 120.0(2) . . ?
C38 C37 H37 120.0 . . ?
C37 C38 H38 119.9 . . ?
C39 C38 C37 120.1(3) . . ?
C39 C38 H38 119.9 . . ?
C38 C39 H39 120.0 . . ?
C40 C39 C38 120.1(3) . . ?
C40 C39 H39 120.0 . . ?
C39 C40 H40 119.8 . . ?
C39 C40 C41 120.5(3) . . ?
C41 C40 H40 119.8 . . ?
C36 C41 H41 119.9 . . ?
C40 C41 C36 120.1(3) . . ?
C40 C41 H41 119.9 . . ?
C75 C74 C81 115.4(2) . . ?
C75 C74 B2 122.9(2) . . ?
C81 C74 B2 121.3(2) . . ?
C74 C75 H75 118.9 . . ?
C76 C75 C74 122.2(2) . . ?
C76 C75 H75 118.9 . . ?
C75 C76 C77 119.1(3) . . ?
C78 C76 C75 121.1(2) . . ?
C78 C76 C77 119.7(2) . . ?
F23 C77 C76 113.5(3) . . ?
F45 C77 C76 118.9(3) . . ?
F45 C77 F23 100.1(4) . . ?
F45 C77 F47 107.5(5) . . ?
F47 C77 C76 115.0(3) . . ?
F47 C77 F23 99.1(4) . . ?
F3 C77 C76 112.8(3) . . ?
F3 C77 F25 119.8(6) . . ?
F3 C77 F49 106.7(5) . . ?
F25 C77 C76 108.5(3) . . ?
F25 C77 F49 100.6(5) . . ?
F49 C77 C76 107.0(3) . . ?
C76 C78 H78 121.0 . . ?
C76 C78 C79 118.0(2) . . ?
C79 C78 H78 121.0 . . ?
C78 C79 C80 118.7(3) . . ?
C78 C79 C81 121.0(3) . . ?
C81 C79 C80 120.3(3) . . ?
F2 C80 C79 110.6(3) . . ?
F19 C80 C79 116.1(4) . . ?
F19 C80 F2 105.2(4) . . ?
F19 C80 F31 109.1(4) . . ?
F31 C80 C79 113.4(3) . . ?
F31 C80 F2 101.0(3) . . ?
F7 C80 C79 103.1(5) . . ?
F27 C80 C79 122.6(9) . . ?
F27 C80 F7 108.9(9) . . ?
F27 C80 F55 117.8(10) . . ?
F55 C80 C79 108.6(5) . . ?
F55 C80 F7 89.7(7) . . ?
C74 C81 H81 118.9 . . ?
C79 C81 C74 122.3(2) . . ?
C79 C81 H81 118.9 . . ?
C83 C82 C89 115.8(2) . . ?
C83 C82 B2 123.8(2) . . ?
C89 C82 B2 120.1(2) . . ?
C82 C83 H83 118.8 . . ?
C84 C83 C82 122.3(2) . . ?
C84 C83 H83 118.8 . . ?
C83 C84 C85 118.1(3) . . ?
C86 C84 C83 120.7(2) . . ?
C86 C84 C85 121.2(3) . . ?
F15 C85 C84 111.9(3) . . ?
F37 C85 F15 107.4(3) . . ?
F37 C85 F46 105.5(3) . . ?
F37 C85 C84 114.0(3) . . ?
F46 C85 F15 104.8(3) . . ?
F46 C85 C84 112.7(3) . . ?
C84 C86 H86 120.8 . . ?
C84 C86 C87 118.4(2) . . ?
C87 C86 H86 120.8 . . ?
C86 C87 C88 119.1(2) . . ?
C86 C87 C89 120.6(2) . . ?
C89 C87 C88 120.2(2) . . ?
F22 C88 C87 112.6(2) . . ?
F52 C88 F22 106.5(3) . . ?
F52 C88 F56 108.1(3) . . ?
F52 C88 C87 113.6(2) . . ?
F56 C88 F22 104.2(2) . . ?
F56 C88 C87 111.2(3) . . ?
C82 C89 H89 119.0 . . ?
C87 C89 C82 122.0(2) . . ?
C87 C89 H89 119.0 . . ?
C91 C90 B2 123.2(2) . . ?
C97 C90 C91 115.8(2) . . ?
C97 C90 B2 120.3(2) . . ?
C90 C91 H91 119.0 . . ?
C92 C91 C90 122.0(2) . . ?
C92 C91 H91 119.0 . . ?
C91 C92 C93 120.5(2) . . ?
C94 C92 C91 120.8(2) . . ?
C94 C92 C93 118.7(2) . . ?
F24 C93 F38 106.2(2) . . ?
F24 C93 F40 106.5(2) . . ?
F24 C93 C92 113.4(2) . . ?
F38 C93 C92 111.9(2) . . ?
F40 C93 F38 105.3(2) . . ?
F40 C93 C92 113.0(2) . . ?
C92 C94 H94 120.9 . . ?
C95 C94 C92 118.2(2) . . ?
C95 C94 H94 120.9 . . ?
C94 C95 C96 118.9(2) . . ?
C94 C95 C97 121.0(2) . . ?
C97 C95 C96 120.0(2) . . ?
F26 C96 F54 104.3(3) . . ?
F26 C96 C95 113.2(2) . . ?
F34 C96 F26 106.5(2) . . ?
F34 C96 F54 106.9(2) . . ?
F34 C96 C95 113.2(2) . . ?
F54 C96 C95 112.0(2) . . ?
C90 C97 H97 118.9 . . ?
C95 C97 C90 122.2(2) . . ?
C95 C97 H97 118.9 . . ?
C99 C98 B2 119.3(2) . . ?
C105 C98 C99 115.3(2) . . ?
C105 C98 B2 125.29(19) . . ?
C98 C99 H99 118.7 . . ?
C100 C99 C98 122.7(2) . . ?
C100 C99 H99 118.7 . . ?
C99 C100 C101 117.9(2) . . ?
C99 C100 C102 120.8(2) . . ?
C102 C100 C101 121.2(2) . . ?
F1 C101 C100 112.09(19) . . ?
F4 C101 F1 106.43(19) . . ?
F4 C101 F12 107.34(19) . . ?
F4 C101 C100 112.7(2) . . ?
F12 C101 F1 105.09(19) . . ?
F12 C101 C100 112.7(2) . . ?
C100 C102 H102 121.2 . . ?
C103 C102 C100 117.7(2) . . ?
C103 C102 H102 121.2 . . ?
C102 C103 C104 120.2(2) . . ?
C102 C103 C105 121.3(2) . . ?
C105 C103 C104 118.5(2) . . ?
F6 C104 C103 112.3(2) . . ?
F10 C104 F6 104.7(2) . . ?
F10 C104 C103 112.1(2) . . ?
F16 C104 F6 107.0(2) . . ?
F16 C104 F10 106.6(2) . . ?
F16 C104 C103 113.5(2) . . ?
C98 C105 H105 118.9 . . ?
C103 C105 C98 122.2(2) . . ?
C103 C105 H105 118.9 . . ?
C74 B2 C82 103.50(18) . . ?
C74 B2 C90 112.57(19) . . ?
C74 B2 C98 113.96(19) . . ?
C82 B2 C98 110.34(18) . . ?
C90 B2 C82 113.07(19) . . ?
C90 B2 C98 103.70(18) . . ?
C43 C42 B1 123.8(2) . . ?
C49 C42 C43 115.9(2) . . ?
C49 C42 B1 120.2(2) . . ?
C42 C43 H43 119.2 . . ?
C44 C43 C42 121.5(2) . . ?
C44 C43 H43 119.2 . . ?
C43 C44 C45 120.8(2) . . ?
C46 C44 C43 121.3(2) . . ?
C46 C44 C45 117.9(2) . . ?
F8 C45 F14 105.6(2) . . ?
F8 C45 F18 106.5(2) . . ?
F8 C45 C44 113.9(2) . . ?
F14 C45 C44 112.0(2) . . ?
F18 C45 F14 105.0(2) . . ?
F18 C45 C44 113.1(2) . . ?
C44 C46 H46 120.9 . . ?
C47 C46 C44 118.2(2) . . ?
C47 C46 H46 120.9 . . ?
C46 C47 C48 119.6(2) . . ?
C46 C47 C49 120.5(2) . . ?
C49 C47 C48 119.8(2) . . ?
F5 C48 C47 112.9(3) . . ?
F41 C48 C47 115.3(3) . . ?
F41 C48 F5 101.5(4) . . ?
F43 C48 C47 114.1(4) . . ?
F43 C48 F5 101.0(5) . . ?
F43 C48 F41 110.4(4) . . ?
F13 C48 C47 110.5(6) . . ?
F13 C48 F51 100.7(7) . . ?
F51 C48 C47 108.3(4) . . ?
F53 C48 C47 112.8(5) . . ?
F53 C48 F13 109.4(8) . . ?
F53 C48 F51 114.5(7) . . ?
C42 C49 H49 118.7 . . ?
C47 C49 C42 122.6(2) . . ?
C47 C49 H49 118.7 . . ?
C51 C50 C57 115.7(2) . . ?
C51 C50 B1 121.6(2) . . ?
C57 C50 B1 122.8(2) . . ?
C50 C51 H51 118.8 . . ?
C52 C51 C50 122.4(2) . . ?
C52 C51 H51 118.8 . . ?
C51 C52 C53 119.0(2) . . ?
C54 C52 C51 120.8(2) . . ?
C54 C52 C53 120.2(2) . . ?
F9 C53 F29 107.6(3) . . ?
F9 C53 F48 105.3(3) . . ?
F9 C53 C52 113.5(2) . . ?
F29 C53 F48 104.2(3) . . ?
F29 C53 C52 113.2(2) . . ?
F48 C53 C52 112.4(2) . . ?
C52 C54 H54 121.0 . . ?
C55 C54 C52 118.0(2) . . ?
C55 C54 H54 121.0 . . ?
C54 C55 C56 120.3(2) . . ?
C54 C55 C57 120.9(2) . . ?
C57 C55 C56 118.8(2) . . ?
F33 C56 F35 104.3(3) . . ?
F33 C56 F39 104.8(3) . . ?
F33 C56 C55 114.6(2) . . ?
F35 C56 F39 104.5(3) . . ?
F35 C56 C55 113.2(3) . . ?
F39 C56 C55 114.3(3) . . ?
C50 C57 H57 118.9 . . ?
C55 C57 C50 122.2(2) . . ?
C55 C57 H57 118.9 . . ?
C59 C58 B1 121.7(2) . . ?
C65 C58 C59 115.3(2) . . ?
C65 C58 B1 123.0(2) . . ?
C58 C59 H59 119.0 . . ?
C60 C59 C58 122.0(2) . . ?
C60 C59 H59 119.0 . . ?
C59 C60 C61 118.7(2) . . ?
C62 C60 C59 121.4(2) . . ?
C62 C60 C61 119.8(2) . . ?
F17 C61 F36 105.9(3) . . ?
F17 C61 F57 108.1(3) . . ?
F17 C61 C60 112.5(3) . . ?
F36 C61 F57 104.3(3) . . ?
F36 C61 C60 112.8(3) . . ?
F57 C61 C60 112.7(3) . . ?
C60 C62 H62 121.1 . . ?
C63 C62 C60 117.8(2) . . ?
C63 C62 H62 121.1 . . ?
C62 C63 C64 120.2(2) . . ?
C62 C63 C65 120.9(2) . . ?
C65 C63 C64 118.8(2) . . ?
F20 C64 F42 106.0(2) . . ?
F20 C64 C63 113.4(2) . . ?
F28 C64 F20 105.8(2) . . ?
F28 C64 F42 106.0(2) . . ?
F28 C64 C63 113.2(2) . . ?
F42 C64 C63 111.9(2) . . ?
C58 C65 C63 122.5(2) . . ?
C58 C65 H65 118.7 . . ?
C63 C65 H65 118.7 . . ?
C67 C66 C73 115.6(2) . . ?
C67 C66 B1 121.8(2) . . ?
C73 C66 B1 122.3(2) . . ?
C66 C67 H67 118.9 . . ?
C68 C67 C66 122.3(2) . . ?
C68 C67 H67 118.9 . . ?
C67 C68 C69 118.6(3) . . ?
C70 C68 C67 120.7(3) . . ?
C70 C68 C69 120.7(3) . . ?
F11 C69 C68 111.5(4) . . ?
F21 C69 F11 106.6(4) . . ?
F21 C69 F44 107.0(3) . . ?
F21 C69 C68 112.8(4) . . ?
F44 C69 F11 103.7(4) . . ?
F44 C69 C68 114.5(3) . . ?
C68 C70 H70 120.9 . . ?
C68 C70 C71 118.3(2) . . ?
C71 C70 H70 120.9 . . ?
C70 C71 C72 117.5(2) . . ?
C70 C71 C73 121.0(2) . . ?
C73 C71 C72 121.6(2) . . ?
F30 C72 C71 111.5(2) . . ?
F32 C72 F30 106.4(2) . . ?
F32 C72 C71 113.5(2) . . ?
F50 C72 F30 105.0(2) . . ?
F50 C72 F32 107.1(2) . . ?
F50 C72 C71 112.7(2) . . ?
C66 C73 H73 119.0 . . ?
C71 C73 C66 122.1(2) . . ?
C71 C73 H73 119.0 . . ?
C42 B1 C50 111.06(18) . . ?
C42 B1 C58 107.70(18) . . ?
C42 B1 C66 110.53(19) . . ?
C50 B1 C58 110.32(18) . . ?
C66 B1 C50 106.99(18) . . ?
C66 B1 C58 110.27(18) . . ?
Cl1 C106 H10A 103.5 . . ?
Cl1 C106 H10B 103.5 . . ?
Cl2 C106 Cl1 134.6(4) . . ?
Cl2 C106 H10A 103.5 . . ?
Cl2 C106 H10B 103.5 . . ?
H10A C106 H10B 105.3 . . ?

loop_
_geom_bond_atom_site_label_1
_geom_bond_atom_site_label_2
_geom_bond_distance
_geom_bond_site_symmetry_2
_geom_bond_publ_flag
Pb1 P1 2.7360(6) . ?
Pb1 P2 2.7092(6) . ?
Pb1 P3 2.7184(6) . ?
P1 C3 1.841(2) . ?
P1 C4 1.807(2) . ?
P1 C10 1.809(2) . ?
P2 C16 1.828(2) . ?
P2 C17 1.797(2) . ?
P2 C23 1.807(2) . ?
P3 C29 1.843(2) . ?
P3 C30 1.806(2) . ?
P3 C36 1.812(2) . ?
C1 H1A 0.9800 . ?
C1 H1B 0.9800 . ?
C1 H1C 0.9800 . ?
C1 C2 1.547(3) . ?
C2 C3 1.552(3) . ?
C2 C16 1.550(3) . ?
C2 C29 1.547(3) . ?
C3 H3A 0.9900 . ?
C3 H3B 0.9900 . ?
C4 C5 1.391(3) . ?
C4 C9 1.390(3) . ?
C5 H5 0.9500 . ?
C5 C6 1.384(4) . ?
C6 H6 0.9500 . ?
C6 C7 1.383(4) . ?
C7 H7 0.9500 . ?
C7 C8 1.378(4) . ?
C8 H8 0.9500 . ?
C8 C9 1.387(3) . ?
C9 H9 0.9500 . ?
C10 C11 1.393(3) . ?
C10 C15 1.395(3) . ?
C11 H11 0.9500 . ?
C11 C12 1.385(3) . ?
C12 H12 0.9500 . ?
C12 C13 1.384(3) . ?
C13 H13 0.9500 . ?
C13 C14 1.376(4) . ?
C14 H14 0.9500 . ?
C14 C15 1.390(4) . ?
C15 H15 0.9500 . ?
C16 H16A 0.9900 . ?
C16 H16B 0.9900 . ?
C17 C18 1.390(4) . ?
C17 C22 1.386(4) . ?
C18 H18 0.9500 . ?
C18 C19 1.380(4) . ?
C19 H19 0.9500 . ?
C19 C20 1.367(5) . ?
C20 H20 0.9500 . ?
C20 C21 1.378(5) . ?
C21 H21 0.9500 . ?
C21 C22 1.384(4) . ?
C22 H22 0.9500 . ?
C23 C24 1.396(3) . ?
C23 C28 1.387(4) . ?
C24 H24 0.9500 . ?
C24 C25 1.390(4) . ?
C25 H25 0.9500 . ?
C25 C26 1.377(5) . ?
C26 H26 0.9500 . ?
C26 C27 1.371(5) . ?
C27 H27 0.9500 . ?
C27 C28 1.393(4) . ?
C28 H28 0.9500 . ?
C29 H29A 0.9900 . ?
C29 H29B 0.9900 . ?
C30 C31 1.392(4) . ?
C30 C35 1.391(4) . ?
C31 H31 0.9500 . ?
C31 C32 1.390(4) . ?
C32 H32 0.9500 . ?
C32 C33 1.379(5) . ?
C33 H33 0.9500 . ?
C33 C34 1.380(5) . ?
C34 H34 0.9500 . ?
C34 C35 1.384(4) . ?
C35 H35 0.9500 . ?
C36 C37 1.389(4) . ?
C36 C41 1.397(3) . ?
C37 H37 0.9500 . ?
C37 C38 1.391(4) . ?
C38 H38 0.9500 . ?
C38 C39 1.381(4) . ?
C39 H39 0.9500 . ?
C39 C40 1.373(5) . ?
C40 H40 0.9500 . ?
C40 C41 1.381(4) . ?
C41 H41 0.9500 . ?
F1 C101 1.351(3) . ?
F4 C101 1.339(3) . ?
F6 C104 1.345(3) . ?
F10 C104 1.343(3) . ?
F12 C101 1.345(3) . ?
F15 C85 1.329(5) . ?
F16 C104 1.333(3) . ?
F22 C88 1.331(3) . ?
F24 C93 1.329(3) . ?
F26 C96 1.328(3) . ?
F34 C96 1.321(3) . ?
F37 C85 1.309(4) . ?
F38 C93 1.337(3) . ?
F40 C93 1.337(3) . ?
F46 C85 1.325(4) . ?
F52 C88 1.309(4) . ?
F54 C96 1.338(3) . ?
F56 C88 1.331(4) . ?
C74 C75 1.401(3) . ?
C74 C81 1.401(4) . ?
C74 B2 1.634(3) . ?
C75 H75 0.9500 . ?
C75 C76 1.391(3) . ?
C76 C77 1.507(4) . ?
C76 C78 1.379(4) . ?
C77 F23 1.433(5) . ?
C77 F45 1.267(5) . ?
C77 F47 1.327(5) . ?
C77 F3 1.193(5) . ?
C77 F25 1.260(5) . ?
C77 F49 1.414(5) . ?
C78 H78 0.9500 . ?
C78 C79 1.382(4) . ?
C79 C80 1.495(4) . ?
C79 C81 1.389(3) . ?
C80 F2 1.381(5) . ?
C80 F19 1.276(5) . ?
C80 F31 1.351(4) . ?
C80 F7 1.450(9) . ?
C80 F27 1.215(11) . ?
C80 F55 1.386(10) . ?
C81 H81 0.9500 . ?
C82 C83 1.395(3) . ?
C82 C89 1.404(3) . ?
C82 B2 1.640(3) . ?
C83 H83 0.9500 . ?
C83 C84 1.389(4) . ?
C84 C85 1.496(4) . ?
C84 C86 1.380(4) . ?
C86 H86 0.9500 . ?
C86 C87 1.386(4) . ?
C87 C88 1.497(4) . ?
C87 C89 1.389(3) . ?
C89 H89 0.9500 . ?
C90 C91 1.404(3) . ?
C90 C97 1.404(3) . ?
C90 B2 1.638(3) . ?
C91 H91 0.9500 . ?
C91 C92 1.397(3) . ?
C92 C93 1.493(3) . ?
C92 C94 1.387(4) . ?
C94 H94 0.9500 . ?
C94 C95 1.383(4) . ?
C95 C96 1.500(3) . ?
C95 C97 1.388(3) . ?
C97 H97 0.9500 . ?
C98 C99 1.402(3) . ?
C98 C105 1.398(3) . ?
C98 B2 1.640(3) . ?
C99 H99 0.9500 . ?
C99 C100 1.386(3) . ?
C100 C101 1.498(3) . ?
C100 C102 1.387(3) . ?
C102 H102 0.9500 . ?
C102 C103 1.385(3) . ?
C103 C104 1.498(3) . ?
C103 C105 1.391(3) . ?
C105 H105 0.9500 . ?
F8 C45 1.334(3) . ?
F9 C53 1.311(3) . ?
F11 C69 1.340(6) . ?
F14 C45 1.359(3) . ?
F17 C61 1.318(4) . ?
F18 C45 1.347(3) . ?
F20 C64 1.335(3) . ?
F21 C69 1.296(5) . ?
F28 C64 1.331(3) . ?
F29 C53 1.313(3) . ?
F30 C72 1.346(3) . ?
F32 C72 1.334(4) . ?
F33 C56 1.292(4) . ?
F35 C56 1.295(4) . ?
F36 C61 1.339(3) . ?
F39 C56 1.302(4) . ?
F42 C64 1.335(3) . ?
F44 C69 1.317(4) . ?
F48 C53 1.322(3) . ?
F50 C72 1.333(3) . ?
F57 C61 1.341(4) . ?
C42 C43 1.403(3) . ?
C42 C49 1.400(3) . ?
C42 B1 1.636(3) . ?
C43 H43 0.9500 . ?
C43 C44 1.391(3) . ?
C44 C45 1.494(3) . ?
C44 C46 1.386(4) . ?
C46 H46 0.9500 . ?
C46 C47 1.383(4) . ?
C47 C48 1.501(4) . ?
C47 C49 1.389(4) . ?
C48 F5 1.377(5) . ?
C48 F41 1.308(4) . ?
C48 F43 1.292(6) . ?
C48 F13 1.272(8) . ?
C48 F51 1.354(7) . ?
C48 F53 1.231(8) . ?
C49 H49 0.9500 . ?
C50 C51 1.397(3) . ?
C50 C57 1.398(3) . ?
C50 B1 1.646(3) . ?
C51 H51 0.9500 . ?
C51 C52 1.392(3) . ?
C52 C53 1.497(3) . ?
C52 C54 1.387(4) . ?
C54 H54 0.9500 . ?
C54 C55 1.381(4) . ?
C55 C56 1.490(4) . ?
C55 C57 1.397(3) . ?
C57 H57 0.9500 . ?
C58 C59 1.405(3) . ?
C58 C65 1.399(3) . ?
C58 B1 1.653(3) . ?
C59 H59 0.9500 . ?
C59 C60 1.393(3) . ?
C60 C61 1.490(4) . ?
C60 C62 1.385(4) . ?
C62 H62 0.9500 . ?
C62 C63 1.376(4) . ?
C63 C64 1.495(3) . ?
C63 C65 1.400(3) . ?
C65 H65 0.9500 . ?
C66 C67 1.398(3) . ?
C66 C73 1.408(3) . ?
C66 B1 1.645(3) . ?
C67 H67 0.9500 . ?
C67 C68 1.397(3) . ?
C68 C69 1.484(4) . ?
C68 C70 1.382(4) . ?
C70 H70 0.9500 . ?
C70 C71 1.384(4) . ?
C71 C72 1.493(4) . ?
C71 C73 1.391(3) . ?
C73 H73 0.9500 . ?
Cl1 C106 1.689(6) . ?
Cl2 C106 1.491(6) . ?
C106 H10A 0.9900 . ?
C106 H10B 0.9900 . ?

loop_
_geom_torsion_atom_site_label_1
_geom_torsion_atom_site_label_2
_geom_torsion_atom_site_label_3
_geom_torsion_atom_site_label_4
_geom_torsion
_geom_torsion_site_symmetry_1
_geom_torsion_site_symmetry_2
_geom_torsion_site_symmetry_3
_geom_torsion_site_symmetry_4
_geom_torsion_publ_flag
Pb1 P1 C3 C2 17.2(2) . . . . ?
Pb1 P1 C4 C5 174.8(2) . . . . ?
Pb1 P1 C4 C9 -3.5(2) . . . . ?
Pb1 P1 C10 C11 61.99(19) . . . . ?
Pb1 P1 C10 C15 -115.2(2) . . . . ?
Pb1 P2 C16 C2 26.3(2) . . . . ?
Pb1 P2 C17 C18 11.3(2) . . . . ?
Pb1 P2 C17 C22 -172.5(2) . . . . ?
Pb1 P2 C23 C24 61.3(2) . . . . ?
Pb1 P2 C23 C28 -116.9(2) . . . . ?
Pb1 P3 C29 C2 15.8(2) . . . . ?
Pb1 P3 C30 C31 -4.2(2) . . . . ?
Pb1 P3 C30 C35 177.13(18) . . . . ?
Pb1 P3 C36 C37 -110.3(2) . . . . ?
Pb1 P3 C36 C41 65.5(2) . . . . ?
P1 C4 C5 C6 -177.2(2) . . . . ?
P1 C4 C9 C8 177.08(19) . . . . ?
P1 C10 C11 C12 -177.0(2) . . . . ?
P1 C10 C15 C14 176.2(2) . . . . ?
P2 C17 C18 C19 174.8(2) . . . . ?
P2 C17 C22 C21 -174.6(3) . . . . ?
P2 C23 C24 C25 -177.3(3) . . . . ?
P2 C23 C28 C27 176.4(2) . . . . ?
P3 C30 C31 C32 -178.9(3) . . . . ?
P3 C30 C35 C34 178.9(2) . . . . ?
P3 C36 C37 C38 175.0(2) . . . . ?
P3 C36 C41 C40 -175.9(2) . . . . ?
C1 C2 C3 P1 167.26(16) . . . . ?
C1 C2 C16 P2 162.87(16) . . . . ?
C1 C2 C29 P3 172.44(16) . . . . ?
C3 P1 C4 C5 47.6(2) . . . . ?
C3 P1 C4 C9 -130.6(2) . . . . ?
C3 P1 C10 C11 -171.28(18) . . . . ?
C3 P1 C10 C15 11.5(2) . . . . ?
C3 C2 C16 P2 -82.3(2) . . . . ?
C3 C2 C29 P3 56.7(2) . . . . ?
C4 P1 C3 C2 141.05(17) . . . . ?
C4 P1 C10 C11 -57.1(2) . . . . ?
C4 P1 C10 C15 125.7(2) . . . . ?
C4 C5 C6 C7 0.0(5) . . . . ?
C5 C4 C9 C8 -1.2(4) . . . . ?
C5 C6 C7 C8 -0.9(5) . . . . ?
C6 C7 C8 C9 0.8(4) . . . . ?
C7 C8 C9 C4 0.3(4) . . . . ?
C9 C4 C5 C6 1.1(4) . . . . ?
C10 P1 C3 C2 -104.34(18) . . . . ?
C10 P1 C4 C5 -68.3(2) . . . . ?
C10 P1 C4 C9 113.5(2) . . . . ?
C10 C11 C12 C13 0.5(4) . . . . ?
C11 C10 C15 C14 -0.9(4) . . . . ?
C11 C12 C13 C14 -0.8(4) . . . . ?
C12 C13 C14 C15 0.2(4) . . . . ?
C13 C14 C15 C10 0.6(4) . . . . ?
C15 C10 C11 C12 0.4(4) . . . . ?
C16 P2 C17 C18 -112.9(2) . . . . ?
C16 P2 C17 C22 63.3(2) . . . . ?
C16 P2 C23 C24 -173.7(2) . . . . ?
C16 P2 C23 C28 8.1(2) . . . . ?
C16 C2 C3 P1 53.1(2) . . . . ?
C16 C2 C29 P3 -72.1(2) . . . . ?
C17 P2 C16 C2 149.03(18) . . . . ?
C17 P2 C23 C24 -61.0(2) . . . . ?
C17 P2 C23 C28 120.9(2) . . . . ?
C17 C18 C19 C20 0.0(5) . . . . ?
C18 C17 C22 C21 1.6(5) . . . . ?
C18 C19 C20 C21 1.0(6) . . . . ?
C19 C20 C21 C22 -0.7(6) . . . . ?
C20 C21 C22 C17 -0.6(6) . . . . ?
C22 C17 C18 C19 -1.3(4) . . . . ?
C23 P2 C16 C2 -96.24(19) . . . . ?
C23 P2 C17 C18 132.4(2) . . . . ?
C23 P2 C17 C22 -51.5(3) . . . . ?
C23 C24 C25 C26 0.6(6) . . . . ?
C24 C23 C28 C27 -1.7(4) . . . . ?
C24 C25 C26 C27 -1.5(6) . . . . ?
C25 C26 C27 C28 0.8(5) . . . . ?
C26 C27 C28 C23 0.8(5) . . . . ?
C28 C23 C24 C25 1.0(4) . . . . ?
C29 P3 C30 C31 -132.9(2) . . . . ?
C29 P3 C30 C35 48.4(2) . . . . ?
C29 P3 C36 C37 14.6(2) . . . . ?
C29 P3 C36 C41 -169.7(2) . . . . ?
C29 C2 C3 P1 -76.8(2) . . . . ?
C29 C2 C16 P2 46.7(2) . . . . ?
C30 P3 C29 C2 143.30(18) . . . . ?
C30 P3 C36 C37 129.0(2) . . . . ?
C30 P3 C36 C41 -55.3(2) . . . . ?
C30 C31 C32 C33 0.4(5) . . . . ?
C31 C30 C35 C34 0.2(4) . . . . ?
C31 C32 C33 C34 -0.5(6) . . . . ?
C32 C33 C34 C35 0.5(5) . . . . ?
C33 C34 C35 C30 -0.3(5) . . . . ?
C35 C30 C31 C32 -0.2(4) . . . . ?
C36 P3 C29 C2 -102.79(19) . . . . ?
C36 P3 C30 C31 111.1(2) . . . . ?
C36 P3 C30 C35 -67.6(2) . . . . ?
C36 C37 C38 C39 0.8(4) . . . . ?
C37 C36 C41 C40 0.1(4) . . . . ?
C37 C38 C39 C40 -0.3(4) . . . . ?
C38 C39 C40 C41 -0.3(5) . . . . ?
C39 C40 C41 C36 0.4(5) . . . . ?
C41 C36 C37 C38 -0.7(4) . . . . ?
C74 C75 C76 C77 -178.8(2) . . . . ?
C74 C75 C76 C78 -0.3(4) . . . . ?
C75 C74 C81 C79 1.3(4) . . . . ?
C75 C74 B2 C82 93.5(2) . . . . ?
C75 C74 B2 C90 -28.9(3) . . . . ?
C75 C74 B2 C98 -146.6(2) . . . . ?
C75 C76 C77 F23 -13.6(4) . . . . ?
C75 C76 C77 F45 -131.0(5) . . . . ?
C75 C76 C77 F47 99.5(5) . . . . ?
C75 C76 C77 F3 50.0(6) . . . . ?
C75 C76 C77 F25 -85.2(6) . . . . ?
C75 C76 C77 F49 167.1(4) . . . . ?
C75 C76 C78 C79 0.8(4) . . . . ?
C76 C78 C79 C80 179.8(3) . . . . ?
C76 C78 C79 C81 -0.3(4) . . . . ?
C77 C76 C78 C79 179.3(3) . . . . ?
C78 C76 C77 F23 167.9(4) . . . . ?
C78 C76 C77 F45 50.5(5) . . . . ?
C78 C76 C77 F47 -79.0(5) . . . . ?
C78 C76 C77 F3 -128.5(5) . . . . ?
C78 C76 C77 F25 96.3(6) . . . . ?
C78 C76 C77 F49 -11.4(5) . . . . ?
C78 C79 C80 F2 42.5(4) . . . . ?
C78 C79 C80 F19 -77.3(6) . . . . ?
C78 C79 C80 F31 155.2(3) . . . . ?
C78 C79 C80 F7 -55.4(6) . . . . ?
C78 C79 C80 F27 67.5(11) . . . . ?
C78 C79 C80 F55 -149.6(8) . . . . ?
C78 C79 C81 C74 -0.8(4) . . . . ?
C80 C79 C81 C74 179.1(3) . . . . ?
C81 C74 C75 C76 -0.7(3) . . . . ?
C81 C74 B2 C82 -78.7(3) . . . . ?
C81 C74 B2 C90 158.9(2) . . . . ?
C81 C74 B2 C98 41.2(3) . . . . ?
C81 C79 C80 F2 -137.4(3) . . . . ?
C81 C79 C80 F19 102.7(5) . . . . ?
C81 C79 C80 F31 -24.7(5) . . . . ?
C81 C79 C80 F7 124.6(5) . . . . ?
C81 C79 C80 F27 -112.5(11) . . . . ?
C81 C79 C80 F55 30.5(8) . . . . ?
C82 C83 C84 C85 -177.2(3) . . . . ?
C82 C83 C84 C86 2.8(4) . . . . ?
C83 C82 C89 C87 0.8(3) . . . . ?
C83 C82 B2 C74 103.3(2) . . . . ?
C83 C82 B2 C90 -134.6(2) . . . . ?
C83 C82 B2 C98 -19.0(3) . . . . ?
C83 C84 C85 F15 -64.9(4) . . . . ?
C83 C84 C85 F37 173.0(3) . . . . ?
C83 C84 C85 F46 52.8(5) . . . . ?
C83 C84 C86 C87 -0.2(4) . . . . ?
C84 C86 C87 C88 174.5(3) . . . . ?
C84 C86 C87 C89 -2.1(4) . . . . ?
C85 C84 C86 C87 179.9(3) . . . . ?
C86 C84 C85 F15 115.0(4) . . . . ?
C86 C84 C85 F37 -7.0(5) . . . . ?
C86 C84 C85 F46 -127.2(3) . . . . ?
C86 C87 C88 F22 43.1(4) . . . . ?
C86 C87 C88 F52 164.4(3) . . . . ?
C86 C87 C88 F56 -73.5(3) . . . . ?
C86 C87 C89 C82 1.8(4) . . . . ?
C88 C87 C89 C82 -174.8(2) . . . . ?
C89 C82 C83 C84 -3.0(4) . . . . ?
C89 C82 B2 C74 -70.4(3) . . . . ?
C89 C82 B2 C90 51.7(3) . . . . ?
C89 C82 B2 C98 167.3(2) . . . . ?
C89 C87 C88 F22 -140.3(3) . . . . ?
C89 C87 C88 F52 -19.0(4) . . . . ?
C89 C87 C88 F56 103.1(3) . . . . ?
C90 C91 C92 C93 179.9(2) . . . . ?
C90 C91 C92 C94 1.0(4) . . . . ?
C91 C90 C97 C95 -0.5(3) . . . . ?
C91 C90 B2 C74 148.3(2) . . . . ?
C91 C90 B2 C82 31.5(3) . . . . ?
C91 C90 B2 C98 -88.0(2) . . . . ?
C91 C92 C93 F24 145.2(2) . . . . ?
C91 C92 C93 F38 -94.7(3) . . . . ?
C91 C92 C93 F40 24.0(3) . . . . ?
C91 C92 C94 C95 -0.6(4) . . . . ?
C92 C94 C95 C96 -178.1(2) . . . . ?
C92 C94 C95 C97 -0.3(4) . . . . ?
C93 C92 C94 C95 -179.5(2) . . . . ?
C94 C92 C93 F24 -35.9(3) . . . . ?
C94 C92 C93 F38 84.2(3) . . . . ?
C94 C92 C93 F40 -157.2(2) . . . . ?
C94 C95 C96 F26 -163.6(2) . . . . ?
C94 C95 C96 F34 -42.2(3) . . . . ?
C94 C95 C96 F54 78.8(3) . . . . ?
C94 C95 C97 C90 0.9(4) . . . . ?
C96 C95 C97 C90 178.7(2) . . . . ?
C97 C90 C91 C92 -0.5(3) . . . . ?
C97 C90 B2 C74 -41.4(3) . . . . ?
C97 C90 B2 C82 -158.2(2) . . . . ?
C97 C90 B2 C98 82.3(2) . . . . ?
C97 C95 C96 F26 18.6(3) . . . . ?
C97 C95 C96 F34 140.0(3) . . . . ?
C97 C95 C96 F54 -99.1(3) . . . . ?
C98 C99 C100 C101 -175.5(2) . . . . ?
C98 C99 C100 C102 2.4(4) . . . . ?
C99 C98 C105 C103 1.6(3) . . . . ?
C99 C98 B2 C74 -161.6(2) . . . . ?
C99 C98 B2 C82 -45.7(3) . . . . ?
C99 C98 B2 C90 75.7(2) . . . . ?
C99 C100 C101 F1 61.2(3) . . . . ?
C99 C100 C101 F4 -178.8(2) . . . . ?
C99 C100 C101 F12 -57.1(3) . . . . ?
C99 C100 C102 C103 -0.1(3) . . . . ?
C100 C102 C103 C104 177.7(2) . . . . ?
C100 C102 C103 C105 -1.4(4) . . . . ?
C101 C100 C102 C103 177.7(2) . . . . ?
C102 C100 C101 F1 -116.7(2) . . . . ?
C102 C100 C101 F4 3.3(3) . . . . ?
C102 C100 C101 F12 125.0(2) . . . . ?
C102 C103 C104 F6 -108.3(3) . . . . ?
C102 C103 C104 F10 134.1(2) . . . . ?
C102 C103 C104 F16 13.3(4) . . . . ?
C102 C103 C105 C98 0.6(4) . . . . ?
C104 C103 C105 C98 -178.5(2) . . . . ?
C105 C98 C99 C100 -3.1(3) . . . . ?
C105 C98 B2 C74 21.5(3) . . . . ?
C105 C98 B2 C82 137.4(2) . . . . ?
C105 C98 B2 C90 -101.2(2) . . . . ?
C105 C103 C104 F6 70.8(3) . . . . ?
C105 C103 C104 F10 -46.8(3) . . . . ?
C105 C103 C104 F16 -167.6(2) . . . . ?
B2 C74 C75 C76 -173.4(2) . . . . ?
B2 C74 C81 C79 174.0(2) . . . . ?
B2 C82 C83 C84 -177.0(2) . . . . ?
B2 C82 C89 C87 174.9(2) . . . . ?
B2 C90 C91 C92 170.2(2) . . . . ?
B2 C90 C97 C95 -171.5(2) . . . . ?
B2 C98 C99 C100 179.7(2) . . . . ?
B2 C98 C105 C103 178.6(2) . . . . ?
C42 C43 C44 C45 177.5(2) . . . . ?
C42 C43 C44 C46 -0.4(4) . . . . ?
C43 C42 C49 C47 0.5(3) . . . . ?
C43 C42 B1 C50 -21.5(3) . . . . ?
C43 C42 B1 C58 99.4(2) . . . . ?
C43 C42 B1 C66 -140.1(2) . . . . ?
C43 C44 C45 F8 24.2(3) . . . . ?
C43 C44 C45 F14 -95.6(3) . . . . ?
C43 C44 C45 F18 146.1(2) . . . . ?
C43 C44 C46 C47 0.8(4) . . . . ?
C44 C46 C47 C48 178.2(3) . . . . ?
C44 C46 C47 C49 -0.4(4) . . . . ?
C45 C44 C46 C47 -177.2(2) . . . . ?
C46 C44 C45 F8 -157.8(2) . . . . ?
C46 C44 C45 F14 82.4(3) . . . . ?
C46 C44 C45 F18 -35.9(3) . . . . ?
C46 C47 C48 F5 152.9(4) . . . . ?
C46 C47 C48 F41 36.8(5) . . . . ?
C46 C47 C48 F43 -92.5(6) . . . . ?
C46 C47 C48 F13 -123.3(7) . . . . ?
C46 C47 C48 F51 -14.0(8) . . . . ?
C46 C47 C48 F53 113.8(8) . . . . ?
C46 C47 C49 C42 -0.2(4) . . . . ?
C48 C47 C49 C42 -178.8(3) . . . . ?
C49 C42 C43 C44 -0.2(3) . . . . ?
C49 C42 B1 C50 162.8(2) . . . . ?
C49 C42 B1 C58 -76.3(2) . . . . ?
C49 C42 B1 C66 44.2(3) . . . . ?
C49 C47 C48 F5 -28.5(5) . . . . ?
C49 C47 C48 F41 -144.6(4) . . . . ?
C49 C47 C48 F43 86.1(6) . . . . ?
C49 C47 C48 F13 55.3(7) . . . . ?
C49 C47 C48 F51 164.7(7) . . . . ?
C49 C47 C48 F53 -67.5(8) . . . . ?
C50 C51 C52 C53 -179.6(2) . . . . ?
C50 C51 C52 C54 0.5(4) . . . . ?
C51 C50 C57 C55 -1.5(3) . . . . ?
C51 C50 B1 C42 -89.3(2) . . . . ?
C51 C50 B1 C58 151.3(2) . . . . ?
C51 C50 B1 C66 31.4(3) . . . . ?
C51 C52 C53 F9 -172.3(3) . . . . ?
C51 C52 C53 F29 -49.3(4) . . . . ?
C51 C52 C53 F48 68.4(3) . . . . ?
C51 C52 C54 C55 -1.1(4) . . . . ?
C52 C54 C55 C56 -179.1(2) . . . . ?
C52 C54 C55 C57 0.3(4) . . . . ?
C53 C52 C54 C55 179.0(2) . . . . ?
C54 C52 C53 F9 7.6(4) . . . . ?
C54 C52 C53 F29 130.6(3) . . . . ?
C54 C52 C53 F48 -111.7(3) . . . . ?
C54 C55 C56 F33 -142.3(3) . . . . ?
C54 C55 C56 F35 98.3(4) . . . . ?
C54 C55 C56 F39 -21.2(4) . . . . ?
C54 C55 C57 C50 1.0(4) . . . . ?
C56 C55 C57 C50 -179.6(2) . . . . ?
C57 C50 C51 C52 0.7(3) . . . . ?
C57 C50 B1 C42 90.7(2) . . . . ?
C57 C50 B1 C58 -28.6(3) . . . . ?
C57 C50 B1 C66 -148.6(2) . . . . ?
C57 C55 C56 F33 38.3(4) . . . . ?
C57 C55 C56 F35 -81.1(4) . . . . ?
C57 C55 C56 F39 159.3(3) . . . . ?
C58 C59 C60 C61 -175.8(2) . . . . ?
C58 C59 C60 C62 1.1(4) . . . . ?
C59 C58 C65 C63 -1.5(3) . . . . ?
C59 C58 B1 C42 -162.2(2) . . . . ?
C59 C58 B1 C50 -40.8(3) . . . . ?
C59 C58 B1 C66 77.1(3) . . . . ?
C59 C60 C61 F17 73.2(4) . . . . ?
C59 C60 C61 F36 -167.1(3) . . . . ?
C59 C60 C61 F57 -49.3(4) . . . . ?
C59 C60 C62 C63 -1.4(4) . . . . ?
C60 C62 C63 C64 177.9(2) . . . . ?
C60 C62 C63 C65 0.2(3) . . . . ?
C61 C60 C62 C63 175.5(3) . . . . ?
C62 C60 C61 F17 -103.7(3) . . . . ?
C62 C60 C61 F36 16.0(4) . . . . ?
C62 C60 C61 F57 133.8(3) . . . . ?
C62 C63 C64 F20 135.1(2) . . . . ?
C62 C63 C64 F28 14.6(3) . . . . ?
C62 C63 C64 F42 -105.0(3) . . . . ?
C62 C63 C65 C58 1.3(3) . . . . ?
C64 C63 C65 C58 -176.5(2) . . . . ?
C65 C58 C59 C60 0.3(3) . . . . ?
C65 C58 B1 C42 18.9(3) . . . . ?
C65 C58 B1 C50 140.3(2) . . . . ?
C65 C58 B1 C66 -101.8(2) . . . . ?
C65 C63 C64 F20 -47.1(3) . . . . ?
C65 C63 C64 F28 -167.6(2) . . . . ?
C65 C63 C64 F42 72.7(3) . . . . ?
C66 C67 C68 C69 177.4(3) . . . . ?
C66 C67 C68 C70 -1.0(4) . . . . ?
C67 C66 C73 C71 0.0(3) . . . . ?
C67 C66 B1 C42 24.9(3) . . . . ?
C67 C66 B1 C50 -96.1(3) . . . . ?
C67 C66 B1 C58 143.9(2) . . . . ?
C67 C68 C69 F11 -68.8(4) . . . . ?
C67 C68 C69 F21 51.2(6) . . . . ?
C67 C68 C69 F44 173.9(3) . . . . ?
C67 C68 C70 C71 0.3(4) . . . . ?
C68 C70 C71 C72 -179.5(2) . . . . ?
C68 C70 C71 C73 0.5(4) . . . . ?
C69 C68 C70 C71 -178.0(3) . . . . ?
C70 C68 C69 F11 109.6(4) . . . . ?
C70 C68 C69 F21 -130.5(4) . . . . ?
C70 C68 C69 F44 -7.8(6) . . . . ?
C70 C71 C72 F30 -50.2(3) . . . . ?
C70 C71 C72 F32 -170.3(2) . . . . ?
C70 C71 C72 F50 67.7(3) . . . . ?
C70 C71 C73 C66 -0.6(4) . . . . ?
C72 C71 C73 C66 179.4(2) . . . . ?
C73 C66 C67 C68 0.8(4) . . . . ?
C73 C66 B1 C42 -161.0(2) . . . . ?
C73 C66 B1 C50 77.9(3) . . . . ?
C73 C66 B1 C58 -42.1(3) . . . . ?
C73 C71 C72 F30 129.8(3) . . . . ?
C73 C71 C72 F32 9.7(3) . . . . ?
C73 C71 C72 F50 -112.3(3) . . . . ?
B1 C42 C43 C44 -176.0(2) . . . . ?
B1 C42 C49 C47 176.5(2) . . . . ?
B1 C50 C51 C52 -179.2(2) . . . . ?
B1 C50 C57 C55 178.5(2) . . . . ?
B1 C58 C59 C60 -178.6(2) . . . . ?
B1 C58 C65 C63 177.5(2) . . . . ?
B1 C66 C67 C68 175.3(2) . . . . ?
B1 C66 C73 C71 -174.4(2) . . . . ?
